data_7000492
loop_
_publ_author_name
'Redshaw, Carl'
'Homden, Damien'
'Hughes, David L.'
'Wright, Joseph A.'
'Elsegood, Mark R. J.'

_publ_section_title
;
 New structural motifs in chromium(iii) calix[4 and 6]arene chemistry
;
_journal_issue 7
_journal_name_full 'Dalton Transactions'
_journal_page_first 1231
_journal_page_last 1242
_journal_paper_doi 10.1039/b813313a
_journal_year 2009
_chemical_formula_moiety 'C104 H132 Cl2 Cr2 Li4 N4 O11, 2.25(C2 H3 N)'
_chemical_formula_sum 'C108.5 H138.75 Cl2 Cr2 Li4 N6.25 O11'
_chemical_formula_weight 1909.17
_chemical_name_common 'Compound 1'
_space_group_IT_number 14
_symmetry_cell_setting monoclinic
_symmetry_Int_Tables_number 14
_symmetry_space_group_name_Hall '-P 2ybc'
_symmetry_space_group_name_H-M 'P 1 21/c 1'
_atom_sites_solution_hydrogens geom
_atom_sites_solution_primary direct
_atom_sites_solution_secondary difmap
_cell_angle_alpha 90.00
_cell_angle_beta 99.6211(11)
_cell_angle_gamma 90.00
_cell_formula_units_Z 4
_cell_length_a 11.8446(7)
_cell_length_b 36.770(2)
_cell_length_c 24.6560(14)
_cell_measurement_reflns_used 41766
_cell_measurement_temperature 160(2)
_cell_measurement_theta_max 28.21
_cell_measurement_theta_min 2.21
_cell_volume 10587.3(10)
_computing_cell_refinement 'Bruker SAINT'
_computing_data_collection 'Bruker SMART'
_computing_data_reduction 'Bruker SAINT'
_computing_molecular_graphics 'CAMERON (Watkin <i>et al</i>, 1993)'
_computing_publication_material
;
Bruker SHELXTL, PLATON (Spek, 2003), WinGX (Farrugia, 1999)
and enCIFer (Allen <i>et al.</i>, 2004)
;
_computing_structure_refinement 'Bruker SHELXTL (Sheldrick, 2008)'
_computing_structure_solution 'Bruker SHELXTL (Sheldrick, 2008)'
_diffrn_ambient_temperature 160(2)
_diffrn_measured_fraction_theta_full 0.992
_diffrn_measured_fraction_theta_max 0.992
_diffrn_measurement_device_type 'Bruker SMART 1K CCD diffractometer'
_diffrn_measurement_method '\w rotation with narrow frames'
_diffrn_radiation_monochromator graphite
_diffrn_radiation_source 'sealed tube'
_diffrn_radiation_type MoK\a
_diffrn_radiation_wavelength 0.71073
_diffrn_reflns_av_R_equivalents 0.0662
_diffrn_reflns_av_sigmaI/netI 0.0577
_diffrn_reflns_limit_h_max 14
_diffrn_reflns_limit_h_min -14
_diffrn_reflns_limit_k_max 43
_diffrn_reflns_limit_k_min -43
_diffrn_reflns_limit_l_max 29
_diffrn_reflns_limit_l_min -29
_diffrn_reflns_number 66796
_diffrn_reflns_theta_full 25.00
_diffrn_reflns_theta_max 25.00
_diffrn_reflns_theta_min 1.74
_diffrn_standards_decay_% 0
_diffrn_standards_number 0
_exptl_absorpt_coefficient_mu 0.315
_exptl_absorpt_correction_T_max 0.906
_exptl_absorpt_correction_T_min 0.876
_exptl_absorpt_correction_type multi-scan
_exptl_absorpt_process_details '(SADABS v2.01; Sheldrick, 2000)'
_exptl_crystal_colour blue
_exptl_crystal_density_diffrn 1.198
_exptl_crystal_density_method 'not measured'
_exptl_crystal_description block
_exptl_crystal_F_000 4062
_exptl_crystal_size_max 0.43
_exptl_crystal_size_mid 0.36
_exptl_crystal_size_min 0.32
_refine_diff_density_max 3.887
_refine_diff_density_min -2.061
_refine_diff_density_rms 0.111
_refine_ls_extinction_method none
_refine_ls_goodness_of_fit_ref 1.047
_refine_ls_hydrogen_treatment constr
_refine_ls_matrix_type full
_refine_ls_number_parameters 1314
_refine_ls_number_reflns 18473
_refine_ls_number_restraints 332
_refine_ls_restrained_S_all 1.049
_refine_ls_R_factor_all 0.1251
_refine_ls_R_factor_gt 0.1020
_refine_ls_shift/su_max 0.001
_refine_ls_shift/su_mean 0.000
_refine_ls_structure_factor_coef Fsqd
_refine_ls_weighting_details 'calc w=1/[\s^2^(Fo^2^)+(0.1259P)^2^+60.4193P] where P=(Fo^2^+2Fc^2^)/3'
_refine_ls_weighting_scheme calc
_refine_ls_wR_factor_gt 0.2674
_refine_ls_wR_factor_ref 0.2880
_reflns_number_gt 13989
_reflns_number_total 18473
_reflns_threshold_expression I>2\s(I)
_cod_data_source_file b813313a.txt
_cod_data_source_block 1
_cod_original_cell_volume 10587.3(11)
_cod_original_sg_symbol_H-M 'P 21/c'
_cod_original_formula_sum 'C108.50 H138.75 Cl2 Cr2 Li4 N6.25 O11'
_cod_database_code 7000492

loop_
_symmetry_equiv_pos_as_xyz
'x, y, z'
'-x, y+1/2, -z+1/2'
'-x, -y, -z'
'x, -y-1/2, z-1/2'

loop_
_atom_site_label
_atom_site_type_symbol
_atom_site_fract_x
_atom_site_fract_y
_atom_site_fract_z
_atom_site_U_iso_or_equiv
_atom_site_adp_type
_atom_site_occupancy
_atom_site_symmetry_multiplicity
_atom_site_calc_flag
_atom_site_refinement_flags
_atom_site_disorder_assembly
_atom_site_disorder_group
Cr1 Cr 0.35028(7) 0.46912(2) 0.74511(3) 0.0203(2) Uani 1 1 d . . .
Cr2 Cr 0.34042(7) 0.36826(2) 0.73696(3) 0.0193(2) Uani 1 1 d . . .
O1 O 0.2565(3) 0.46678(9) 0.80389(14) 0.0232(8) Uani 1 1 d . . .
O2 O 0.2225(3) 0.48915(9) 0.69342(14) 0.0220(7) Uani 1 1 d . . .
O3 O 0.4477(3) 0.46679(9) 0.68799(15) 0.0252(8) Uani 1 1 d . . .
O4 O 0.4806(3) 0.44842(10) 0.79848(15) 0.0270(8) Uani 1 1 d . . .
C1 C 0.2561(4) 0.49619(13) 0.8378(2) 0.0226(11) Uani 1 1 d . . .
C2 C 0.3361(5) 0.49890(14) 0.8865(2) 0.0264(11) Uani 1 1 d . . .
C3 C 0.3358(5) 0.52987(14) 0.9199(2) 0.0287(12) Uani 1 1 d . . .
H3 H 0.3891 0.5311 0.9532 0.034 Uiso 1 1 calc R . .
C4 C 0.2600(5) 0.55885(14) 0.9061(2) 0.0280(12) Uani 1 1 d . . .
C5 C 0.1825(5) 0.55586(14) 0.8574(2) 0.0255(11) Uani 1 1 d . . .
H5 H 0.1304 0.5753 0.8471 0.031 Uiso 1 1 calc R . .
C6 C 0.1779(4) 0.52513(14) 0.8224(2) 0.0238(11) Uani 1 1 d . . .
C7 C 0.2648(6) 0.59240(15) 0.9438(2) 0.0347(13) Uani 1 1 d . . .
C8 C 0.2448(11) 0.5814(2) 1.0006(4) 0.089(4) Uani 1 1 d . . .
H8A H 0.2347 0.6032 1.0221 0.133 Uiso 1 1 calc R . .
H8B H 0.3109 0.5675 1.0191 0.133 Uiso 1 1 calc R . .
H8C H 0.1758 0.5663 0.9973 0.133 Uiso 1 1 calc R . .
C9 C 0.1798(8) 0.6218(2) 0.9200(4) 0.076(3) Uani 1 1 d . . .
H9A H 0.1016 0.6123 0.9164 0.114 Uiso 1 1 calc R . .
H9B H 0.1953 0.6291 0.8837 0.114 Uiso 1 1 calc R . .
H9C H 0.1878 0.6429 0.9446 0.114 Uiso 1 1 calc R . .
C10 C 0.3834(7) 0.6104(2) 0.9495(4) 0.071(3) Uani 1 1 d . . .
H10A H 0.3852 0.6321 0.9727 0.106 Uiso 1 1 calc R . .
H10B H 0.3984 0.6174 0.9130 0.106 Uiso 1 1 calc R . .
H10C H 0.4421 0.5931 0.9663 0.106 Uiso 1 1 calc R . .
C11 C 0.0985(4) 0.52549(14) 0.7674(2) 0.0241(11) Uani 1 1 d . . .
H11A H 0.0257 0.5375 0.7717 0.029 Uiso 1 1 calc R . .
H11B H 0.0807 0.5001 0.7553 0.029 Uiso 1 1 calc R . .
C12 C 0.2139(4) 0.52591(14) 0.6892(2) 0.0217(10) Uani 1 1 d . . .
C13 C 0.1511(4) 0.54535(14) 0.7234(2) 0.0212(10) Uani 1 1 d . . .
C14 C 0.1439(5) 0.58336(14) 0.7182(2) 0.0258(11) Uani 1 1 d . . .
H14 H 0.1014 0.5965 0.7411 0.031 Uiso 1 1 calc R . .
C15 C 0.1970(5) 0.60227(14) 0.6807(2) 0.0254(11) Uani 1 1 d . . .
C16 C 0.2582(5) 0.58239(14) 0.6474(2) 0.0258(11) Uani 1 1 d . . .
H16 H 0.2941 0.5950 0.6213 0.031 Uiso 1 1 calc R . .
C17 C 0.2690(4) 0.54452(14) 0.6509(2) 0.0234(11) Uani 1 1 d . . .
C18 C 0.1891(5) 0.64415(15) 0.6733(2) 0.0324(13) Uani 1 1 d . . .
C19 C 0.1203(7) 0.66202(16) 0.7141(3) 0.0477(17) Uani 1 1 d . . .
H19A H 0.1194 0.6884 0.7089 0.072 Uiso 1 1 calc R . .
H19B H 0.1562 0.6562 0.7518 0.072 Uiso 1 1 calc R . .
H19C H 0.0416 0.6527 0.7074 0.072 Uiso 1 1 calc R . .
C20 C 0.3111(6) 0.66032(17) 0.6839(3) 0.0500(18) Uani 1 1 d . . .
H20A H 0.3565 0.6495 0.6582 0.075 Uiso 1 1 calc R . .
H20B H 0.3474 0.6550 0.7217 0.075 Uiso 1 1 calc R . .
H20C H 0.3069 0.6867 0.6783 0.075 Uiso 1 1 calc R . .
C21 C 0.1307(6) 0.65308(16) 0.6147(3) 0.0456(16) Uani 1 1 d . . .
H21A H 0.1748 0.6425 0.5884 0.068 Uiso 1 1 calc R . .
H21B H 0.1269 0.6795 0.6099 0.068 Uiso 1 1 calc R . .
H21C H 0.0530 0.6430 0.6084 0.068 Uiso 1 1 calc R . .
C22 C 0.3444(5) 0.52406(14) 0.6164(2) 0.0254(11) Uani 1 1 d . . .
H22A H 0.3174 0.4986 0.6112 0.031 Uiso 1 1 calc R . .
H22B H 0.3373 0.5355 0.5797 0.031 Uiso 1 1 calc R . .
C23 C 0.5145(4) 0.49602(13) 0.6799(2) 0.0250(11) Uani 1 1 d . . .
C24 C 0.4683(5) 0.52425(14) 0.6436(2) 0.0259(11) Uani 1 1 d . . .
C25 C 0.5376(5) 0.55383(15) 0.6363(3) 0.0331(13) Uani 1 1 d . . .
H25 H 0.5068 0.5728 0.6120 0.040 Uiso 1 1 calc R . .
C26 C 0.6508(6) 0.55679(16) 0.6632(3) 0.0406(15) Uani 1 1 d . A .
C27 C 0.6931(5) 0.52923(17) 0.6989(3) 0.0405(15) Uani 1 1 d . . .
H27 H 0.7696 0.5309 0.7178 0.049 Uiso 1 1 calc R . .
C28 C 0.6269(5) 0.49879(14) 0.7084(2) 0.0298(12) Uani 1 1 d . . .
C29 C 0.7231(6) 0.59018(19) 0.6529(4) 0.063(2) Uani 1 1 d DU . .
C30 C 0.8440(12) 0.5901(5) 0.6853(10) 0.105(8) Uani 0.580(16) 1 d PDU A 1
H30A H 0.8839 0.6122 0.6769 0.157 Uiso 0.580(16) 1 calc PR A 1
H30B H 0.8852 0.5687 0.6751 0.157 Uiso 0.580(16) 1 calc PR A 1
H30C H 0.8409 0.5893 0.7247 0.157 Uiso 0.580(16) 1 calc PR A 1
C31 C 0.7255(17) 0.5931(5) 0.5911(7) 0.095(6) Uani 0.580(16) 1 d PDU A 1
H31A H 0.6469 0.5941 0.5710 0.143 Uiso 0.580(16) 1 calc PR A 1
H31B H 0.7646 0.5718 0.5791 0.143 Uiso 0.580(16) 1 calc PR A 1
H31C H 0.7666 0.6152 0.5838 0.143 Uiso 0.580(16) 1 calc PR A 1
C32 C 0.6631(14) 0.6250(3) 0.6703(9) 0.084(5) Uani 0.580(16) 1 d PDU A 1
H32A H 0.5840 0.6259 0.6507 0.126 Uiso 0.580(16) 1 calc PR A 1
H32B H 0.7045 0.6466 0.6610 0.126 Uiso 0.580(16) 1 calc PR A 1
H32C H 0.6631 0.6245 0.7100 0.126 Uiso 0.580(16) 1 calc PR A 1
C30X C 0.8320(17) 0.5756(6) 0.6326(12) 0.086(7) Uani 0.420(16) 1 d PDU A 2
H30D H 0.8691 0.5573 0.6584 0.128 Uiso 0.420(16) 1 calc PR A 2
H30E H 0.8852 0.5957 0.6303 0.128 Uiso 0.420(16) 1 calc PR A 2
H30F H 0.8102 0.5646 0.5961 0.128 Uiso 0.420(16) 1 calc PR A 2
C31X C 0.662(2) 0.6175(6) 0.6138(13) 0.118(11) Uani 0.420(16) 1 d PDU A 2
H31D H 0.7141 0.6378 0.6099 0.177 Uiso 0.420(16) 1 calc PR A 2
H31E H 0.5951 0.6267 0.6279 0.177 Uiso 0.420(16) 1 calc PR A 2
H31F H 0.6379 0.6061 0.5778 0.177 Uiso 0.420(16) 1 calc PR A 2
C32X C 0.771(2) 0.6062(6) 0.7105(7) 0.095(8) Uani 0.420(16) 1 d PDU A 2
H32D H 0.8076 0.5869 0.7345 0.142 Uiso 0.420(16) 1 calc PR A 2
H32E H 0.7085 0.6169 0.7265 0.142 Uiso 0.420(16) 1 calc PR A 2
H32F H 0.8280 0.6251 0.7066 0.142 Uiso 0.420(16) 1 calc PR A 2
C33 C 0.6763(5) 0.47031(16) 0.7518(3) 0.0348(13) Uani 1 1 d . . .
H33A H 0.6387 0.4466 0.7422 0.042 Uiso 1 1 calc R . .
H33B H 0.7592 0.4673 0.7513 0.042 Uiso 1 1 calc R . .
C34 C 0.5623(5) 0.46942(15) 0.8304(2) 0.0289(12) Uani 1 1 d . . .
C35 C 0.6587(5) 0.48141(16) 0.8095(3) 0.0341(13) Uani 1 1 d . . .
C36 C 0.7336(6) 0.50484(19) 0.8417(3) 0.0458(16) Uani 1 1 d . . .
H36 H 0.7993 0.5131 0.8279 0.055 Uiso 1 1 calc R . .
C37 C 0.7168(6) 0.5167(2) 0.8929(3) 0.0520(19) Uani 1 1 d . B .
C38 C 0.6202(6) 0.50449(17) 0.9129(3) 0.0402(15) Uani 1 1 d . . .
H38 H 0.6079 0.5122 0.9483 0.048 Uiso 1 1 calc R . .
C39 C 0.5407(5) 0.48112(15) 0.8821(2) 0.0322(13) Uani 1 1 d . . .
C40 C 0.8014(8) 0.5431(3) 0.9276(3) 0.079(3) Uani 1 1 d DU . .
C41 C 0.7815(16) 0.5467(5) 0.9858(5) 0.112(5) Uani 0.683(14) 1 d PDU B 1
H41A H 0.7759 0.5224 1.0016 0.168 Uiso 0.683(14) 1 calc PR B 1
H41B H 0.7100 0.5600 0.9864 0.168 Uiso 0.683(14) 1 calc PR B 1
H41C H 0.8454 0.5599 1.0074 0.168 Uiso 0.683(14) 1 calc PR B 1
C42 C 0.9249(12) 0.5220(5) 0.9364(7) 0.111(5) Uani 0.683(14) 1 d PDU B 1
H42A H 0.9183 0.4988 0.9554 0.167 Uiso 0.683(14) 1 calc PR B 1
H42B H 0.9831 0.5372 0.9586 0.167 Uiso 0.683(14) 1 calc PR B 1
H42C H 0.9473 0.5173 0.9006 0.167 Uiso 0.683(14) 1 calc PR B 1
C43 C 0.8201(17) 0.5758(4) 0.8952(6) 0.094(5) Uani 0.683(14) 1 d PDU B 1
H43A H 0.8750 0.5919 0.9176 0.140 Uiso 0.683(14) 1 calc PR B 1
H43B H 0.7473 0.5886 0.8843 0.140 Uiso 0.683(14) 1 calc PR B 1
H43C H 0.8504 0.5685 0.8622 0.140 Uiso 0.683(14) 1 calc PR B 1
C41X C 0.7305(19) 0.5754(6) 0.9462(12) 0.089(7) Uani 0.317(14) 1 d PDU B 2
H41D H 0.7825 0.5926 0.9681 0.133 Uiso 0.317(14) 1 calc PR B 2
H41E H 0.6758 0.5660 0.9685 0.133 Uiso 0.317(14) 1 calc PR B 2
H41F H 0.6890 0.5878 0.9137 0.133 Uiso 0.317(14) 1 calc PR B 2
C42X C 0.863(3) 0.5252(8) 0.9816(10) 0.095(8) Uani 0.317(14) 1 d PDU B 2
H42D H 0.9152 0.5428 1.0024 0.143 Uiso 0.317(14) 1 calc PR B 2
H42E H 0.9062 0.5039 0.9727 0.143 Uiso 0.317(14) 1 calc PR B 2
H42F H 0.8057 0.5175 1.0038 0.143 Uiso 0.317(14) 1 calc PR B 2
C43X C 0.887(3) 0.5597(12) 0.8963(15) 0.120(10) Uani 0.317(14) 1 d PDU B 2
H43D H 0.9396 0.5754 0.9210 0.180 Uiso 0.317(14) 1 calc PR B 2
H43E H 0.8471 0.5742 0.8657 0.180 Uiso 0.317(14) 1 calc PR B 2
H43F H 0.9311 0.5404 0.8820 0.180 Uiso 0.317(14) 1 calc PR B 2
C44 C 0.4298(5) 0.47039(15) 0.9022(2) 0.0288(12) Uani 1 1 d . . .
H44A H 0.4030 0.4467 0.8860 0.035 Uiso 1 1 calc R . .
H44B H 0.4452 0.4676 0.9427 0.035 Uiso 1 1 calc R . .
O5 O 0.2506(3) 0.37060(9) 0.79726(14) 0.0215(7) Uani 1 1 d . . .
O6 O 0.2039(3) 0.35287(9) 0.68561(14) 0.0226(8) Uani 1 1 d . . .
O7 O 0.4344(3) 0.36976(9) 0.67787(14) 0.0221(7) Uani 1 1 d . . .
O8 O 0.4800(3) 0.38401(9) 0.78844(14) 0.0241(8) Uani 1 1 d . . .
C45 C 0.2455(4) 0.34032(13) 0.8285(2) 0.0220(11) Uani 1 1 d . . .
C46 C 0.3295(5) 0.33428(14) 0.8756(2) 0.0241(11) Uani 1 1 d . . .
C47 C 0.3253(5) 0.30171(15) 0.9053(2) 0.0282(12) Uani 1 1 d . . .
H47 H 0.3811 0.2979 0.9372 0.034 Uiso 1 1 calc R . .
C48 C 0.2432(5) 0.27489(14) 0.8900(2) 0.0258(11) Uani 1 1 d . . .
C49 C 0.1617(5) 0.28148(14) 0.8433(2) 0.0266(11) Uani 1 1 d . . .
H49 H 0.1043 0.2637 0.8321 0.032 Uiso 1 1 calc R . .
C50 C 0.1613(4) 0.31337(14) 0.8121(2) 0.0224(11) Uani 1 1 d . . .
C51 C 0.2408(5) 0.24062(16) 0.9254(2) 0.0329(13) Uani 1 1 d . . .
C52 C 0.1661(6) 0.21051(17) 0.8952(3) 0.0461(16) Uani 1 1 d . . .
H52A H 0.0869 0.2192 0.8857 0.069 Uiso 1 1 calc R . .
H52B H 0.1684 0.1891 0.9190 0.069 Uiso 1 1 calc R . .
H52C H 0.1950 0.2040 0.8615 0.069 Uiso 1 1 calc R . .
C53 C 0.3610(6) 0.2251(2) 0.9435(3) 0.0546(19) Uani 1 1 d . . .
H53A H 0.3950 0.2192 0.9110 0.082 Uiso 1 1 calc R . .
H53B H 0.3563 0.2030 0.9653 0.082 Uiso 1 1 calc R . .
H53C H 0.4087 0.2432 0.9659 0.082 Uiso 1 1 calc R . .
C54 C 0.1902(6) 0.25150(19) 0.9770(3) 0.0460(16) Uani 1 1 d . . .
H54A H 0.2427 0.2683 0.9996 0.069 Uiso 1 1 calc R . .
H54B H 0.1798 0.2297 0.9985 0.069 Uiso 1 1 calc R . .
H54C H 0.1160 0.2634 0.9657 0.069 Uiso 1 1 calc R . .
C55 C 0.0765(4) 0.31690(14) 0.7585(2) 0.0247(11) Uani 1 1 d . . .
H55A H 0.0018 0.3065 0.7635 0.030 Uiso 1 1 calc R . .
H55B H 0.0646 0.3430 0.7491 0.030 Uiso 1 1 calc R . .
C56 C 0.1836(4) 0.31676(13) 0.6777(2) 0.0227(11) Uani 1 1 d . . .
C57 C 0.1193(4) 0.29735(14) 0.7114(2) 0.0237(11) Uani 1 1 d . . .
C58 C 0.1036(4) 0.26001(14) 0.7035(2) 0.0252(11) Uani 1 1 d . . .
H58 H 0.0588 0.2473 0.7258 0.030 Uiso 1 1 calc R . .
C59 C 0.1508(5) 0.24049(14) 0.6639(2) 0.0264(11) Uani 1 1 d . . .
C60 C 0.2140(5) 0.26070(14) 0.6308(2) 0.0262(11) Uani 1 1 d . . .
H60 H 0.2461 0.2483 0.6032 0.031 Uiso 1 1 calc R . .
C61 C 0.2315(5) 0.29804(14) 0.6369(2) 0.0238(11) Uani 1 1 d . . .
C62 C 0.1360(5) 0.19922(15) 0.6547(2) 0.0334(13) Uani 1 1 d . . .
C63 C 0.2545(6) 0.18099(17) 0.6583(4) 0.055(2) Uani 1 1 d . . .
H63A H 0.3019 0.1870 0.6937 0.082 Uiso 1 1 calc R . .
H63B H 0.2919 0.1898 0.6283 0.082 Uiso 1 1 calc R . .
H63C H 0.2449 0.1546 0.6553 0.082 Uiso 1 1 calc R . .
C64 C 0.0647(6) 0.19196(18) 0.5977(3) 0.0464(17) Uani 1 1 d . . .
H64A H 0.0620 0.1657 0.5905 0.070 Uiso 1 1 calc R . .
H64B H 0.1000 0.2043 0.5695 0.070 Uiso 1 1 calc R . .
H64C H -0.0132 0.2012 0.5967 0.070 Uiso 1 1 calc R . .
C65 C 0.0759(6) 0.18110(16) 0.6985(3) 0.0419(15) Uani 1 1 d . . .
H65A H 0.1208 0.1853 0.7351 0.063 Uiso 1 1 calc R . .
H65B H 0.0694 0.1549 0.6915 0.063 Uiso 1 1 calc R . .
H65C H -0.0007 0.1915 0.6968 0.063 Uiso 1 1 calc R . .
C66 C 0.3100(5) 0.31794(14) 0.6035(2) 0.0242(11) Uani 1 1 d . . .
H66A H 0.2983 0.3082 0.5655 0.029 Uiso 1 1 calc R . .
H66B H 0.2907 0.3442 0.6016 0.029 Uiso 1 1 calc R . .
C67 C 0.4905(5) 0.33914(14) 0.6671(2) 0.0237(11) Uani 1 1 d . . .
C68 C 0.4346(5) 0.31302(14) 0.6299(2) 0.0243(11) Uani 1 1 d . . .
C69 C 0.4911(5) 0.28096(14) 0.6207(2) 0.0278(12) Uani 1 1 d . . .
H69 H 0.4522 0.2638 0.5955 0.033 Uiso 1 1 calc R . .
C70 C 0.6019(5) 0.27285(15) 0.6468(2) 0.0324(13) Uani 1 1 d . . .
C71 C 0.6563(5) 0.29930(15) 0.6830(2) 0.0307(12) Uani 1 1 d . . .
H71 H 0.7326 0.2949 0.7009 0.037 Uiso 1 1 calc R . .
C72 C 0.6029(5) 0.33192(15) 0.6939(2) 0.0265(11) Uani 1 1 d . . .
C73 C 0.6564(6) 0.23560(17) 0.6378(3) 0.0406(15) Uani 1 1 d . . .
C74 C 0.5912(8) 0.2057(2) 0.6635(4) 0.070(3) Uani 1 1 d . . .
H74A H 0.6021 0.2091 0.7035 0.106 Uiso 1 1 calc R . .
H74B H 0.6205 0.1818 0.6551 0.106 Uiso 1 1 calc R . .
H74C H 0.5094 0.2073 0.6483 0.106 Uiso 1 1 calc R . .
C75 C 0.6471(7) 0.2280(2) 0.5760(3) 0.058(2) Uani 1 1 d . . .
H75A H 0.5664 0.2286 0.5586 0.086 Uiso 1 1 calc R . .
H75B H 0.6791 0.2039 0.5707 0.086 Uiso 1 1 calc R . .
H75C H 0.6898 0.2465 0.5593 0.086 Uiso 1 1 calc R . .
C76 C 0.7807(7) 0.2331(2) 0.6649(4) 0.068(2) Uani 1 1 d . . .
H76A H 0.8253 0.2517 0.6494 0.102 Uiso 1 1 calc R . .
H76B H 0.8106 0.2089 0.6581 0.102 Uiso 1 1 calc R . .
H76C H 0.7866 0.2369 0.7046 0.102 Uiso 1 1 calc R . .
C77 C 0.6647(5) 0.35780(15) 0.7382(2) 0.0271(11) Uani 1 1 d . . .
H77A H 0.7476 0.3580 0.7364 0.032 Uiso 1 1 calc R . .
H77B H 0.6352 0.3828 0.7306 0.032 Uiso 1 1 calc R . .
C78 C 0.5556(4) 0.36041(13) 0.8187(2) 0.0210(10) Uani 1 1 d . . .
C79 C 0.6479(4) 0.34670(14) 0.7956(2) 0.0239(11) Uani 1 1 d . . .
C80 C 0.7202(4) 0.32103(14) 0.8260(2) 0.0259(11) Uani 1 1 d . . .
H80 H 0.7825 0.3113 0.8109 0.031 Uiso 1 1 calc R . .
C81 C 0.7029(4) 0.30942(14) 0.8779(2) 0.0246(11) Uani 1 1 d . . .
C82 C 0.6111(4) 0.32363(14) 0.8996(2) 0.0251(11) Uani 1 1 d . . .
H82 H 0.5995 0.3160 0.9350 0.030 Uiso 1 1 calc R . .
C83 C 0.5351(4) 0.34891(14) 0.8703(2) 0.0226(11) Uani 1 1 d . . .
C84 C 0.7806(5) 0.28075(15) 0.9120(2) 0.0302(12) Uani 1 1 d . . .
C85 C 0.7077(5) 0.24865(16) 0.9254(3) 0.0391(14) Uani 1 1 d . . .
H85A H 0.6504 0.2573 0.9469 0.059 Uiso 1 1 calc R . .
H85B H 0.7570 0.2305 0.9468 0.059 Uiso 1 1 calc R . .
H85C H 0.6689 0.2376 0.8911 0.059 Uiso 1 1 calc R . .
C86 C 0.8406(6) 0.29774(18) 0.9657(3) 0.0416(15) Uani 1 1 d . . .
H86A H 0.8881 0.3182 0.9574 0.062 Uiso 1 1 calc R . .
H86B H 0.8891 0.2795 0.9871 0.062 Uiso 1 1 calc R . .
H86C H 0.7831 0.3065 0.9869 0.062 Uiso 1 1 calc R . .
C87 C 0.8717(5) 0.26581(19) 0.8805(3) 0.0437(16) Uani 1 1 d . . .
H87A H 0.8341 0.2533 0.8472 0.066 Uiso 1 1 calc R . .
H87B H 0.9211 0.2487 0.9039 0.066 Uiso 1 1 calc R . .
H87C H 0.9181 0.2859 0.8702 0.066 Uiso 1 1 calc R . .
C88 C 0.4276(4) 0.36081(14) 0.8922(2) 0.0244(11) Uani 1 1 d . . .
H88A H 0.4448 0.3625 0.9328 0.029 Uiso 1 1 calc R . .
H88B H 0.4043 0.3853 0.8777 0.029 Uiso 1 1 calc R . .
O9 O 0.2981(3) 0.41966(9) 0.72239(15) 0.0241(8) Uani 1 1 d . . .
N1 N 0.4113(4) 0.52078(12) 0.76947(18) 0.0241(9) Uani 1 1 d . . .
C89 C 0.4441(5) 0.54905(15) 0.7820(2) 0.0290(12) Uani 1 1 d . . .
C90 C 0.4881(8) 0.5852(2) 0.7977(4) 0.071(3) Uani 1 1 d . . .
H90A H 0.5418 0.5837 0.8325 0.107 Uiso 1 1 calc R . .
H90B H 0.4244 0.6013 0.8022 0.107 Uiso 1 1 calc R . .
H90C H 0.5277 0.5949 0.7690 0.107 Uiso 1 1 calc R . .
N2 N 0.3870(4) 0.31446(11) 0.75541(17) 0.0215(9) Uani 1 1 d . . .
C91 C 0.4125(5) 0.28543(14) 0.7675(2) 0.0257(11) Uani 1 1 d . . .
C92 C 0.4422(8) 0.24816(18) 0.7839(3) 0.061(2) Uani 1 1 d . . .
H92A H 0.3766 0.2364 0.7962 0.092 Uiso 1 1 calc R . .
H92B H 0.5077 0.2482 0.8140 0.092 Uiso 1 1 calc R . .
H92C H 0.4622 0.2348 0.7525 0.092 Uiso 1 1 calc R . .
Li1 Li 0.4280(12) 0.4202(3) 0.6508(4) 0.050(3) Uani 1 1 d . . .
N3 N 0.5784(11) 0.4244(2) 0.6148(4) 0.124(4) Uani 1 1 d U . .
C93 C 0.6665(11) 0.4372(3) 0.6097(4) 0.089(3) Uani 1 1 d U . .
C94 C 0.7678(10) 0.4562(4) 0.5987(5) 0.103(4) Uani 1 1 d U . .
Li2 Li 0.1761(8) 0.4193(3) 0.7903(5) 0.038(2) Uani 1 1 d . C .
O10 O 0.0633(4) 0.41614(12) 0.8417(2) 0.0493(12) Uani 1 1 d DU . .
C95 C 0.0149(9) 0.4476(3) 0.8622(5) 0.050(3) Uani 0.631(10) 1 d PDU C 1
H95A H -0.0208 0.4632 0.8313 0.060 Uiso 0.631(10) 1 calc PR C 1
H95B H 0.0752 0.4619 0.8855 0.060 Uiso 0.631(10) 1 calc PR C 1
C96 C -0.0730(10) 0.4356(3) 0.8950(5) 0.056(3) Uani 0.631(10) 1 d PDU C 1
H96A H -0.0393 0.4325 0.9343 0.068 Uiso 0.631(10) 1 calc PR C 1
H96B H -0.1369 0.4533 0.8920 0.068 Uiso 0.631(10) 1 calc PR C 1
C97 C -0.1103(10) 0.4019(3) 0.8705(5) 0.107(4) Uani 1 1 d DU . .
H97A H -0.1881 0.4046 0.8488 0.128 Uiso 0.631(10) 1 calc PR C 1
H97B H -0.1136 0.3835 0.8995 0.128 Uiso 0.631(10) 1 calc PR C 1
H97C H -0.1585 0.3801 0.8603 0.128 Uiso 0.369(10) 1 calc PR C 2
H97D H -0.1572 0.4211 0.8839 0.128 Uiso 0.369(10) 1 calc PR C 2
C98 C -0.0296(11) 0.3898(4) 0.8342(7) 0.068(4) Uani 0.631(10) 1 d PDU C 1
H98A H -0.0001 0.3651 0.8447 0.082 Uiso 0.631(10) 1 calc PR C 1
H98B H -0.0680 0.3893 0.7953 0.082 Uiso 0.631(10) 1 calc PR C 1
C95X C 0.0966(16) 0.4103(6) 0.8967(6) 0.074(5) Uani 0.369(10) 1 d PDU C 2
H95C H 0.1151 0.4335 0.9167 0.089 Uiso 0.369(10) 1 calc PR C 2
H95D H 0.1637 0.3939 0.9039 0.089 Uiso 0.369(10) 1 calc PR C 2
C96X C -0.008(2) 0.3929(8) 0.9122(9) 0.104(7) Uani 0.369(10) 1 d PDU C 2
H96C H 0.0029 0.3662 0.9144 0.125 Uiso 0.369(10) 1 calc PR C 2
H96D H -0.0189 0.4017 0.9489 0.125 Uiso 0.369(10) 1 calc PR C 2
C98X C -0.0568(12) 0.4147(10) 0.8245(8) 0.083(6) Uani 0.369(10) 1 d PDU C 2
H98C H -0.0755 0.3979 0.7928 0.100 Uiso 0.369(10) 1 calc PR C 2
H98D H -0.0862 0.4392 0.8128 0.100 Uiso 0.369(10) 1 calc PR C 2
Li3 Li 0.1083(12) 0.4646(3) 0.6442(5) 0.059(4) Uani 1 1 d . C .
N4 N 0.0223(6) 0.50078(17) 0.5870(3) 0.071(2) Uani 1 1 d . . .
C99 C 0.0207(7) 0.5266(2) 0.5628(3) 0.057(2) Uani 1 1 d . . .
C100 C 0.0211(9) 0.5612(2) 0.5323(4) 0.077(3) Uani 1 1 d . . .
H10D H 0.0060 0.5814 0.5559 0.116 Uiso 1 1 calc R . .
H10E H -0.0384 0.5604 0.4995 0.116 Uiso 1 1 calc R . .
H10F H 0.0961 0.5646 0.5211 0.116 Uiso 1 1 calc R . .
Cl1 Cl 0.2112(2) 0.42271(5) 0.59129(8) 0.0699(7) Uani 1 1 d . . .
Cl2 Cl 0.01747(16) 0.42443(4) 0.69784(8) 0.0546(5) Uani 1 1 d . . .
Li4 Li 0.1000(12) 0.3837(3) 0.6413(5) 0.057(4) Uani 1 1 d . C .
O11 O -0.0159(5) 0.35975(14) 0.5898(2) 0.0667(16) Uani 1 1 d . . .
C101 C -0.1124(10) 0.3439(3) 0.6061(5) 0.094(3) Uani 1 1 d . C .
H10G H -0.1739 0.3621 0.6067 0.113 Uiso 1 1 calc R . .
H10H H -0.0929 0.3327 0.6430 0.113 Uiso 1 1 calc R . .
C102 C -0.1485(18) 0.3149(5) 0.5618(8) 0.180(9) Uani 1 1 d . . .
H10I H -0.1703 0.2921 0.5788 0.215 Uiso 1 1 calc R C .
H10J H -0.2150 0.3235 0.5351 0.215 Uiso 1 1 calc R . .
C103 C -0.0554(12) 0.3089(3) 0.5355(6) 0.105(4) Uani 1 1 d . C .
H10K H -0.0810 0.3025 0.4963 0.126 Uiso 1 1 calc R . .
H10L H -0.0068 0.2889 0.5535 0.126 Uiso 1 1 calc R . .
C104 C 0.0065(9) 0.3429(3) 0.5404(4) 0.083(3) Uani 1 1 d . C .
H10M H 0.0896 0.3386 0.5425 0.099 Uiso 1 1 calc R . .
H10N H -0.0203 0.3587 0.5082 0.099 Uiso 1 1 calc R . .
N5 N 0.6520(19) 0.6551(8) 0.9628(9) 0.256(10) Uani 1 1 d U . .
C105 C 0.7441(19) 0.6482(7) 0.9957(9) 0.173(7) Uani 1 1 d U . .
C106 C 0.8546(17) 0.6429(6) 1.0353(8) 0.183(7) Uani 1 1 d U . .
H10S H 0.8760 0.6658 1.0548 0.274 Uiso 1 1 calc R . .
H10T H 0.9152 0.6357 1.0149 0.274 Uiso 1 1 calc R . .
H10U H 0.8443 0.6239 1.0619 0.274 Uiso 1 1 calc R . .
N6 N 0.3247(13) 0.6044(4) 0.5160(5) 0.151(5) Uani 1 1 d D . .
C107 C 0.3869(16) 0.6226(4) 0.4979(5) 0.138(6) Uani 1 1 d D . .
C108 C 0.4618(15) 0.6452(4) 0.4720(5) 0.156(8) Uani 1 1 d D . .
H10P H 0.4293 0.6483 0.4331 0.234 Uiso 1 1 calc R . .
H10Q H 0.5370 0.6335 0.4753 0.234 Uiso 1 1 calc R . .
H10R H 0.4699 0.6690 0.4901 0.234 Uiso 1 1 calc R . .
N7 N 0.4661(16) 0.4787(5) 0.5040(8) 0.030 Uiso 0.25 1 d PD . .
C109 C 0.5241(16) 0.5006(7) 0.5035(11) 0.030 Uiso 0.25 1 d PD . .
C110 C 0.6060(18) 0.5277(6) 0.5024(9) 0.030 Uiso 0.25 1 d PD . .

loop_
_atom_site_aniso_label
_atom_site_aniso_U_11
_atom_site_aniso_U_22
_atom_site_aniso_U_33
_atom_site_aniso_U_23
_atom_site_aniso_U_13
_atom_site_aniso_U_12
Cr1 0.0225(4) 0.0106(4) 0.0273(4) 0.0012(3) 0.0026(3) -0.0008(3)
Cr2 0.0231(4) 0.0114(4) 0.0237(4) 0.0011(3) 0.0046(3) 0.0014(3)
O1 0.032(2) 0.0091(16) 0.0269(18) -0.0006(13) 0.0016(15) -0.0024(14)
O2 0.0245(18) 0.0149(17) 0.0266(18) 0.0009(14) 0.0043(14) 0.0005(14)
O3 0.0267(19) 0.0133(17) 0.035(2) 0.0021(15) 0.0045(16) -0.0014(14)
O4 0.0257(19) 0.0181(18) 0.034(2) 0.0007(15) -0.0036(16) -0.0006(15)
C1 0.029(3) 0.011(2) 0.029(3) 0.0009(19) 0.010(2) -0.004(2)
C2 0.035(3) 0.016(3) 0.028(3) 0.004(2) 0.006(2) -0.005(2)
C3 0.039(3) 0.022(3) 0.024(3) -0.001(2) 0.003(2) -0.007(2)
C4 0.040(3) 0.014(3) 0.032(3) -0.002(2) 0.013(2) -0.006(2)
C5 0.029(3) 0.018(3) 0.032(3) 0.000(2) 0.013(2) -0.001(2)
C6 0.029(3) 0.017(2) 0.029(3) 0.000(2) 0.013(2) -0.004(2)
C7 0.049(4) 0.019(3) 0.037(3) -0.008(2) 0.010(3) -0.002(2)
C8 0.173(11) 0.051(5) 0.054(5) -0.020(4) 0.056(6) -0.018(6)
C9 0.083(6) 0.045(5) 0.093(7) -0.035(4) -0.007(5) 0.021(4)
C10 0.064(5) 0.046(5) 0.103(7) -0.035(5) 0.015(5) -0.014(4)
C11 0.024(3) 0.017(3) 0.032(3) 0.001(2) 0.009(2) -0.001(2)
C12 0.020(2) 0.018(3) 0.026(3) 0.000(2) 0.001(2) -0.002(2)
C13 0.019(2) 0.019(3) 0.024(3) 0.001(2) 0.001(2) 0.002(2)
C14 0.031(3) 0.018(3) 0.029(3) -0.002(2) 0.005(2) 0.002(2)
C15 0.027(3) 0.019(3) 0.030(3) 0.000(2) 0.004(2) -0.002(2)
C16 0.032(3) 0.022(3) 0.024(3) 0.005(2) 0.006(2) -0.001(2)
C17 0.023(3) 0.023(3) 0.023(3) 0.002(2) 0.001(2) -0.002(2)
C18 0.045(3) 0.015(3) 0.039(3) 0.000(2) 0.011(3) 0.004(2)
C19 0.071(5) 0.017(3) 0.062(4) -0.004(3) 0.029(4) 0.004(3)
C20 0.054(4) 0.022(3) 0.073(5) -0.001(3) 0.008(4) -0.007(3)
C21 0.066(5) 0.019(3) 0.049(4) 0.008(3) 0.003(3) 0.007(3)
C22 0.037(3) 0.016(3) 0.026(3) 0.001(2) 0.012(2) 0.003(2)
C23 0.023(3) 0.014(2) 0.040(3) -0.001(2) 0.012(2) -0.001(2)
C24 0.029(3) 0.018(3) 0.034(3) -0.002(2) 0.014(2) 0.000(2)
C25 0.034(3) 0.021(3) 0.048(4) 0.001(2) 0.018(3) -0.003(2)
C26 0.041(4) 0.021(3) 0.063(4) 0.003(3) 0.020(3) -0.007(3)
C27 0.024(3) 0.033(3) 0.064(4) -0.005(3) 0.009(3) -0.006(3)
C28 0.028(3) 0.017(3) 0.046(3) 0.001(2) 0.013(2) 0.001(2)
C29 0.050(4) 0.037(4) 0.105(6) 0.005(4) 0.020(4) -0.021(3)
C30 0.051(8) 0.072(12) 0.184(18) 0.040(14) 0.000(10) -0.037(7)
C31 0.104(14) 0.072(12) 0.121(9) 0.025(9) 0.051(9) -0.042(11)
C32 0.094(11) 0.013(6) 0.147(15) 0.005(7) 0.027(11) -0.021(5)
C30X 0.072(12) 0.077(14) 0.120(19) -0.010(12) 0.053(13) -0.044(9)
C31X 0.100(16) 0.047(14) 0.20(2) 0.055(16) -0.003(17) -0.044(10)
C32X 0.11(2) 0.056(14) 0.125(13) -0.032(11) 0.046(12) -0.053(13)
C33 0.024(3) 0.025(3) 0.053(4) 0.000(3) 0.000(3) 0.003(2)
C34 0.025(3) 0.021(3) 0.037(3) 0.002(2) -0.008(2) 0.002(2)
C35 0.020(3) 0.031(3) 0.048(4) 0.003(3) -0.005(2) 0.003(2)
C36 0.031(3) 0.047(4) 0.054(4) 0.002(3) -0.006(3) -0.007(3)
C37 0.046(4) 0.049(4) 0.052(4) -0.001(3) -0.016(3) -0.015(3)
C38 0.044(4) 0.029(3) 0.041(3) 0.001(3) -0.011(3) -0.006(3)
C39 0.037(3) 0.020(3) 0.033(3) 0.005(2) -0.011(2) 0.001(2)
C40 0.083(5) 0.074(5) 0.070(5) -0.010(4) -0.018(4) -0.051(4)
C41 0.144(12) 0.115(13) 0.063(6) -0.012(7) -0.025(7) -0.088(10)
C42 0.079(7) 0.121(11) 0.109(11) 0.024(9) -0.057(7) -0.044(6)
C43 0.124(13) 0.065(8) 0.077(8) -0.003(6) -0.028(9) -0.056(7)
C41X 0.102(15) 0.057(12) 0.090(17) -0.021(11) -0.037(11) -0.047(8)
C42X 0.102(19) 0.090(16) 0.077(13) -0.022(11) -0.037(12) -0.026(12)
C43X 0.12(2) 0.12(2) 0.118(18) -0.020(15) 0.010(15) -0.092(15)
C44 0.038(3) 0.021(3) 0.025(3) 0.006(2) -0.002(2) -0.001(2)
O5 0.0262(18) 0.0131(17) 0.0251(18) 0.0009(14) 0.0039(14) 0.0032(14)
O6 0.0274(19) 0.0156(17) 0.0248(18) 0.0027(14) 0.0041(15) 0.0022(14)
O7 0.0274(19) 0.0125(17) 0.0267(18) 0.0000(14) 0.0058(15) -0.0004(14)
O8 0.0240(19) 0.0177(18) 0.0296(19) 0.0032(14) 0.0020(15) 0.0042(14)
C45 0.027(3) 0.014(2) 0.028(3) 0.000(2) 0.011(2) 0.002(2)
C46 0.029(3) 0.019(3) 0.026(3) -0.002(2) 0.011(2) 0.005(2)
C47 0.034(3) 0.026(3) 0.025(3) 0.004(2) 0.008(2) 0.007(2)
C48 0.029(3) 0.022(3) 0.029(3) 0.003(2) 0.013(2) 0.005(2)
C49 0.030(3) 0.022(3) 0.031(3) 0.002(2) 0.013(2) 0.000(2)
C50 0.020(2) 0.021(3) 0.028(3) -0.002(2) 0.010(2) 0.002(2)
C51 0.034(3) 0.027(3) 0.040(3) 0.014(2) 0.013(3) 0.006(2)
C52 0.061(4) 0.023(3) 0.056(4) 0.010(3) 0.014(3) 0.001(3)
C53 0.046(4) 0.047(4) 0.070(5) 0.027(4) 0.008(4) 0.006(3)
C54 0.058(4) 0.044(4) 0.040(4) 0.013(3) 0.019(3) 0.003(3)
C55 0.024(3) 0.020(3) 0.032(3) 0.001(2) 0.009(2) 0.001(2)
C56 0.025(3) 0.016(2) 0.027(3) 0.002(2) 0.003(2) 0.002(2)
C57 0.023(3) 0.023(3) 0.024(3) 0.003(2) 0.000(2) 0.000(2)
C58 0.025(3) 0.021(3) 0.029(3) 0.002(2) 0.004(2) -0.001(2)
C59 0.027(3) 0.021(3) 0.030(3) 0.000(2) 0.002(2) -0.002(2)
C60 0.031(3) 0.022(3) 0.026(3) -0.001(2) 0.006(2) 0.000(2)
C61 0.029(3) 0.021(3) 0.021(2) -0.001(2) 0.003(2) -0.001(2)
C62 0.040(3) 0.022(3) 0.039(3) 0.000(2) 0.009(3) -0.007(2)
C63 0.053(4) 0.017(3) 0.096(6) -0.005(3) 0.020(4) 0.003(3)
C64 0.064(5) 0.029(3) 0.047(4) -0.009(3) 0.011(3) -0.017(3)
C65 0.053(4) 0.022(3) 0.055(4) 0.006(3) 0.020(3) -0.003(3)
C66 0.033(3) 0.020(3) 0.021(3) 0.000(2) 0.007(2) -0.002(2)
C67 0.032(3) 0.019(3) 0.022(3) 0.001(2) 0.011(2) 0.000(2)
C68 0.030(3) 0.023(3) 0.022(3) 0.004(2) 0.010(2) -0.001(2)
C69 0.039(3) 0.020(3) 0.026(3) -0.002(2) 0.010(2) 0.001(2)
C70 0.044(3) 0.023(3) 0.035(3) 0.001(2) 0.018(3) 0.004(2)
C71 0.033(3) 0.028(3) 0.033(3) 0.002(2) 0.012(2) 0.004(2)
C72 0.030(3) 0.023(3) 0.029(3) 0.000(2) 0.013(2) 0.000(2)
C73 0.045(4) 0.030(3) 0.051(4) -0.002(3) 0.018(3) 0.010(3)
C74 0.091(6) 0.029(4) 0.106(7) 0.019(4) 0.057(6) 0.022(4)
C75 0.075(5) 0.040(4) 0.059(5) -0.012(3) 0.018(4) 0.021(4)
C76 0.063(5) 0.049(5) 0.091(6) -0.014(4) 0.010(4) 0.028(4)
C77 0.023(3) 0.025(3) 0.032(3) 0.002(2) 0.004(2) -0.001(2)
C78 0.021(2) 0.012(2) 0.028(3) -0.0003(19) -0.002(2) 0.0004(19)
C79 0.018(2) 0.023(3) 0.029(3) 0.000(2) 0.001(2) -0.001(2)
C80 0.023(3) 0.022(3) 0.032(3) -0.002(2) 0.001(2) 0.003(2)
C81 0.021(3) 0.020(3) 0.031(3) -0.004(2) -0.001(2) 0.003(2)
C82 0.025(3) 0.020(3) 0.029(3) -0.001(2) 0.001(2) 0.002(2)
C83 0.020(3) 0.019(3) 0.027(3) -0.004(2) 0.000(2) 0.003(2)
C84 0.031(3) 0.026(3) 0.032(3) 0.002(2) 0.001(2) 0.008(2)
C85 0.043(4) 0.025(3) 0.047(4) 0.004(3) 0.000(3) 0.007(3)
C86 0.041(4) 0.037(4) 0.042(4) -0.001(3) -0.007(3) 0.008(3)
C87 0.036(3) 0.042(4) 0.052(4) 0.004(3) 0.007(3) 0.020(3)
C88 0.027(3) 0.022(3) 0.024(3) -0.003(2) 0.003(2) 0.004(2)
O9 0.0292(19) 0.0118(17) 0.0306(19) -0.0001(14) 0.0032(15) 0.0003(14)
N1 0.021(2) 0.022(2) 0.029(2) 0.0047(18) 0.0034(18) 0.0014(18)
C89 0.030(3) 0.017(3) 0.038(3) 0.002(2) 0.002(2) -0.003(2)
C90 0.085(6) 0.034(4) 0.092(7) -0.016(4) 0.007(5) -0.024(4)
N2 0.022(2) 0.017(2) 0.027(2) -0.0029(17) 0.0081(17) -0.0012(17)
C91 0.033(3) 0.017(3) 0.027(3) -0.003(2) 0.007(2) -0.004(2)
C92 0.095(6) 0.023(3) 0.070(5) 0.012(3) 0.023(5) 0.022(4)
Li1 0.097(10) 0.019(5) 0.035(6) 0.002(4) 0.014(6) -0.011(5)
N3 0.224(11) 0.052(5) 0.134(8) -0.033(5) 0.142(9) -0.052(6)
C93 0.144(9) 0.064(6) 0.070(6) -0.007(5) 0.055(6) -0.017(6)
C94 0.070(6) 0.122(10) 0.118(9) 0.007(8) 0.017(6) -0.009(6)
Li2 0.030(5) 0.025(5) 0.061(7) -0.008(4) 0.019(5) 0.001(4)
O10 0.048(3) 0.036(3) 0.071(3) -0.004(2) 0.028(2) -0.001(2)
C95 0.052(6) 0.033(5) 0.071(7) -0.001(5) 0.033(5) 0.007(4)
C96 0.052(7) 0.048(6) 0.077(8) 0.007(5) 0.032(6) 0.007(5)
C97 0.098(7) 0.107(8) 0.135(9) -0.045(7) 0.076(6) -0.046(6)
C98 0.063(8) 0.055(7) 0.097(10) -0.020(7) 0.040(7) -0.023(6)
C95X 0.087(10) 0.063(13) 0.068(9) -0.025(10) 0.000(9) 0.015(10)
C96X 0.181(16) 0.066(15) 0.078(12) 0.002(11) 0.058(10) -0.033(15)
C98X 0.060(8) 0.100(16) 0.091(11) 0.006(12) 0.014(8) -0.009(12)
Li3 0.079(9) 0.024(6) 0.058(7) 0.007(5) -0.030(6) -0.011(5)
N4 0.086(5) 0.033(4) 0.077(5) 0.010(3) -0.037(4) 0.000(3)
C99 0.069(5) 0.036(4) 0.055(4) -0.003(3) -0.026(4) 0.002(3)
C100 0.120(8) 0.040(5) 0.064(5) 0.010(4) -0.008(5) -0.001(5)
Cl1 0.134(2) 0.0238(8) 0.0444(10) 0.0026(7) -0.0055(11) -0.0027(10)
Cl2 0.0538(10) 0.0224(8) 0.0783(13) 0.0013(7) -0.0163(9) -0.0043(7)
Li4 0.074(8) 0.019(5) 0.064(8) -0.007(5) -0.033(6) -0.005(5)
O11 0.070(4) 0.044(3) 0.075(4) -0.011(3) -0.023(3) -0.007(3)
C101 0.087(8) 0.109(9) 0.081(7) -0.008(6) 0.000(6) -0.004(7)
C102 0.203(19) 0.118(13) 0.23(2) -0.058(13) 0.070(17) -0.113(14)
C103 0.119(10) 0.065(7) 0.117(10) -0.032(6) -0.020(8) -0.007(7)
C104 0.092(7) 0.077(7) 0.069(6) -0.015(5) -0.017(5) -0.025(5)
N5 0.178(16) 0.37(3) 0.21(2) 0.004(19) 0.001(12) 0.001(19)
C105 0.135(13) 0.26(2) 0.140(15) -0.002(15) 0.055(9) -0.013(16)
C106 0.157(14) 0.24(2) 0.160(16) 0.014(15) 0.043(10) 0.013(16)
N6 0.241(15) 0.140(11) 0.093(8) 0.047(7) 0.088(9) 0.012(10)
C107 0.243(18) 0.119(11) 0.068(7) 0.017(7) 0.071(10) -0.038(11)
C108 0.248(19) 0.151(13) 0.083(8) -0.026(8) 0.068(10) -0.127(13)

loop_
_atom_type_symbol
_atom_type_description
_atom_type_scat_dispersion_real
_atom_type_scat_dispersion_imag
_atom_type_scat_source
C C 0.0033 0.0016 'International Tables Vol C Tables 4.2.6.8 and 6.1.1.4'
H H 0.0000 0.0000 'International Tables Vol C Tables 4.2.6.8 and 6.1.1.4'
Li Li -0.0003 0.0001 'International Tables Vol C Tables 4.2.6.8 and 6.1.1.4'
N N 0.0061 0.0033 'International Tables Vol C Tables 4.2.6.8 and 6.1.1.4'
O O 0.0106 0.0060 'International Tables Vol C Tables 4.2.6.8 and 6.1.1.4'
Cl Cl 0.1484 0.1585 'International Tables Vol C Tables 4.2.6.8 and 6.1.1.4'
Cr Cr 0.3209 0.6236 'International Tables Vol C Tables 4.2.6.8 and 6.1.1.4'

loop_
_geom_angle_atom_site_label_1
_geom_angle_atom_site_label_2
_geom_angle_atom_site_label_3
_geom_angle
_geom_angle_site_symmetry_1
_geom_angle_site_symmetry_3
_geom_angle_publ_flag
O2 Cr1 O3 91.88(15) . . ?
O2 Cr1 O1 91.48(15) . . ?
O3 Cr1 O1 174.75(14) . . ?
O2 Cr1 O9 89.45(15) . . ?
O3 Cr1 O9 87.14(15) . . ?
O1 Cr1 O9 88.86(15) . . ?
O2 Cr1 O4 179.57(17) . . ?
O3 Cr1 O4 88.51(16) . . ?
O1 Cr1 O4 88.12(15) . . ?
O9 Cr1 O4 90.38(15) . . ?
O2 Cr1 N1 92.17(15) . . ?
O3 Cr1 N1 91.69(16) . . ?
O1 Cr1 N1 92.21(15) . . ?
O9 Cr1 N1 178.03(16) . . ?
O4 Cr1 N1 88.00(16) . . ?
O2 Cr1 Li2 88.1(2) . . ?
O3 Cr1 Li2 137.5(2) . . ?
O1 Cr1 Li2 38.7(2) . . ?
O9 Cr1 Li2 50.3(2) . . ?
O4 Cr1 Li2 91.5(2) . . ?
N1 Cr1 Li2 130.8(2) . . ?
O2 Cr1 Li1 91.3(3) . . ?
O3 Cr1 Li1 34.8(2) . . ?
O1 Cr1 Li1 141.0(2) . . ?
O9 Cr1 Li1 52.3(2) . . ?
O4 Cr1 Li1 88.9(3) . . ?
N1 Cr1 Li1 126.5(2) . . ?
Li2 Cr1 Li1 102.6(3) . . ?
O6 Cr2 O5 90.50(15) . . ?
O6 Cr2 O9 90.10(15) . . ?
O5 Cr2 O9 86.71(14) . . ?
O6 Cr2 O7 92.14(15) . . ?
O5 Cr2 O7 175.62(14) . . ?
O9 Cr2 O7 89.79(15) . . ?
O6 Cr2 O8 179.38(16) . . ?
O5 Cr2 O8 90.10(15) . . ?
O9 Cr2 O8 89.78(15) . . ?
O7 Cr2 O8 87.26(15) . . ?
O6 Cr2 N2 91.54(16) . . ?
O5 Cr2 N2 91.92(15) . . ?
O9 Cr2 N2 177.87(16) . . ?
O7 Cr2 N2 91.51(15) . . ?
O8 Cr2 N2 88.60(15) . . ?
O6 Cr2 Li2 86.6(2) . . ?
O5 Cr2 Li2 37.7(2) . . ?
O9 Cr2 Li2 49.3(2) . . ?
O7 Cr2 Li2 139.1(2) . . ?
O8 Cr2 Li2 93.8(2) . . ?
N2 Cr2 Li2 129.4(2) . . ?
O6 Cr2 Li1 93.9(3) . . ?
O5 Cr2 Li1 139.5(2) . . ?
O9 Cr2 Li1 53.1(3) . . ?
O7 Cr2 Li1 36.7(2) . . ?
O8 Cr2 Li1 85.5(3) . . ?
N2 Cr2 Li1 128.1(3) . . ?
Li2 Cr2 Li1 102.5(3) . . ?
C1 O1 Cr1 118.4(3) . . ?
C1 O1 Li2 138.3(4) . . ?
Cr1 O1 Li2 103.1(3) . . ?
C12 O2 Li3 113.0(5) . . ?
C12 O2 Cr1 117.8(3) . . ?
Li3 O2 Cr1 129.2(4) . . ?
C23 O3 Li1 130.7(5) . . ?
C23 O3 Cr1 119.5(3) . . ?
Li1 O3 Cr1 109.8(4) . . ?
C34 O4 Cr1 123.6(3) . . ?
O1 C1 C2 120.5(5) . . ?
O1 C1 C6 119.9(5) . . ?
C2 C1 C6 119.5(5) . . ?
C1 C2 C3 119.5(5) . . ?
C1 C2 C44 121.8(5) . . ?
C3 C2 C44 118.6(5) . . ?
C4 C3 C2 122.6(5) . . ?
C5 C4 C3 117.1(5) . . ?
C5 C4 C7 122.6(5) . . ?
C3 C4 C7 120.4(5) . . ?
C4 C5 C6 122.8(5) . . ?
C5 C6 C1 118.5(5) . . ?
C5 C6 C11 119.5(5) . . ?
C1 C6 C11 121.7(5) . . ?
C8 C7 C9 110.5(7) . . ?
C8 C7 C10 108.3(7) . . ?
C9 C7 C10 105.3(7) . . ?
C8 C7 C4 110.4(5) . . ?
C9 C7 C4 112.3(5) . . ?
C10 C7 C4 109.9(5) . . ?
C6 C11 C13 112.0(4) . . ?
O2 C12 C13 119.9(4) . . ?
O2 C12 C17 119.8(5) . . ?
C13 C12 C17 120.3(5) . . ?
C13 C12 Li3 114.3(5) . . ?
C17 C12 Li3 111.2(5) . . ?
C14 C13 C12 118.7(5) . . ?
C14 C13 C11 121.0(5) . . ?
C12 C13 C11 120.2(4) . . ?
C15 C14 C13 122.1(5) . . ?
C14 C15 C16 118.0(5) . . ?
C14 C15 C18 123.3(5) . . ?
C16 C15 C18 118.7(5) . . ?
C15 C16 C17 122.6(5) . . ?
C16 C17 C12 118.4(5) . . ?
C16 C17 C22 120.7(5) . . ?
C12 C17 C22 120.8(5) . . ?
C21 C18 C19 108.6(5) . . ?
C21 C18 C20 109.8(6) . . ?
C19 C18 C20 107.9(5) . . ?
C21 C18 C15 109.4(5) . . ?
C19 C18 C15 112.0(5) . . ?
C20 C18 C15 109.1(5) . . ?
C24 C22 C17 111.5(4) . . ?
O3 C23 C28 120.5(5) . . ?
O3 C23 C24 119.7(5) . . ?
C28 C23 C24 119.8(5) . . ?
C25 C24 C23 118.6(5) . . ?
C25 C24 C22 119.8(5) . . ?
C23 C24 C22 121.4(5) . . ?
C24 C25 C26 122.6(6) . . ?
C27 C26 C25 117.6(5) . . ?
C27 C26 C29 122.5(6) . . ?
C25 C26 C29 119.9(6) . . ?
C26 C27 C28 122.5(6) . . ?
C23 C28 C27 118.9(5) . . ?
C23 C28 C33 121.1(5) . . ?
C27 C28 C33 119.8(5) . . ?
C30 C29 C31 110.5(11) . . ?
C31X C29 C26 114.9(10) . . ?
C30 C29 C26 114.4(8) . . ?
C31 C29 C26 108.8(8) . . ?
C31X C29 C32X 113.4(14) . . ?
C26 C29 C32X 106.4(10) . . ?
C31X C29 C30X 111.1(15) . . ?
C26 C29 C30X 106.9(9) . . ?
C32X C29 C30X 103.2(15) . . ?
C30 C29 C32 106.9(12) . . ?
C31 C29 C32 107.5(11) . . ?
C26 C29 C32 108.6(7) . . ?
C35 C33 C28 111.7(5) . . ?
O4 C34 C35 120.3(5) . . ?
O4 C34 C39 118.2(5) . . ?
C35 C34 C39 121.3(5) . . ?
C36 C35 C34 117.9(6) . . ?
C36 C35 C33 121.6(6) . . ?
C34 C35 C33 120.4(5) . . ?
C37 C36 C35 122.9(7) . . ?
C36 C37 C38 118.2(6) . . ?
C36 C37 C40 121.7(7) . . ?
C38 C37 C40 120.1(7) . . ?
C37 C38 C39 121.5(6) . . ?
C38 C39 C34 118.1(6) . . ?
C38 C39 C44 121.1(6) . . ?
C34 C39 C44 120.7(5) . . ?
C43 C40 C41 120.4(12) . . ?
C43 C40 C37 110.6(8) . . ?
C41 C40 C37 113.2(8) . . ?
C43X C40 C37 113.8(16) . . ?
C43X C40 C42X 110.6(18) . . ?
C37 C40 C42X 112.1(13) . . ?
C43X C40 C41X 106.4(19) . . ?
C37 C40 C41X 107.9(10) . . ?
C42X C40 C41X 105.5(15) . . ?
C43 C40 C42 104.2(11) . . ?
C41 C40 C42 101.3(11) . . ?
C37 C40 C42 105.0(9) . . ?
C2 C44 C39 111.5(4) . . ?
C45 O5 Cr2 118.2(3) . . ?
C45 O5 Li2 136.4(4) . . ?
Cr2 O5 Li2 105.2(3) . . ?
C56 O6 Li4 115.0(4) . . ?
C56 O6 Cr2 118.8(3) . . ?
Li4 O6 Cr2 126.1(4) . . ?
C67 O7 Li1 135.1(5) . . ?
C67 O7 Cr2 118.4(3) . . ?
Li1 O7 Cr2 106.4(4) . . ?
C78 O8 Cr2 123.9(3) . . ?
O5 C45 C46 120.1(5) . . ?
O5 C45 C50 120.5(5) . . ?
C46 C45 C50 119.3(5) . . ?
C47 C46 C45 118.6(5) . . ?
C47 C46 C88 119.8(5) . . ?
C45 C46 C88 121.4(5) . . ?
C48 C47 C46 123.0(5) . . ?
C47 C48 C49 117.2(5) . . ?
C47 C48 C51 120.4(5) . . ?
C49 C48 C51 122.4(5) . . ?
C48 C49 C50 122.4(5) . . ?
C49 C50 C45 119.5(5) . . ?
C49 C50 C55 119.1(5) . . ?
C45 C50 C55 121.2(5) . . ?
C53 C51 C52 107.9(6) . . ?
C53 C51 C48 111.5(5) . . ?
C52 C51 C48 112.3(5) . . ?
C53 C51 C54 109.0(6) . . ?
C52 C51 C54 108.4(5) . . ?
C48 C51 C54 107.6(5) . . ?
C57 C55 C50 111.4(4) . . ?
O6 C56 C57 120.6(5) . . ?
O6 C56 C61 119.8(5) . . ?
C57 C56 C61 119.5(5) . . ?
C57 C56 Li4 116.4(5) . . ?
C61 C56 Li4 111.7(5) . . ?
C58 C57 C56 119.2(5) . . ?
C58 C57 C55 121.2(5) . . ?
C56 C57 C55 119.5(5) . . ?
C57 C58 C59 122.9(5) . . ?
C58 C59 C60 116.5(5) . . ?
C58 C59 C62 124.0(5) . . ?
C60 C59 C62 119.5(5) . . ?
C61 C60 C59 122.8(5) . . ?
C60 C61 C56 119.1(5) . . ?
C60 C61 C66 120.5(5) . . ?
C56 C61 C66 120.2(5) . . ?
C64 C62 C59 109.8(5) . . ?
C64 C62 C65 108.6(5) . . ?
C59 C62 C65 112.2(5) . . ?
C64 C62 C63 109.4(6) . . ?
C59 C62 C63 109.8(5) . . ?
C65 C62 C63 107.1(5) . . ?
C68 C66 C61 110.2(4) . . ?
O7 C67 C72 121.3(5) . . ?
O7 C67 C68 120.0(5) . . ?
C72 C67 C68 118.7(5) . . ?
C69 C68 C67 119.7(5) . . ?
C69 C68 C66 119.3(5) . . ?
C67 C68 C66 120.8(5) . . ?
C68 C69 C70 123.2(5) . . ?
C69 C70 C71 116.3(5) . . ?
C69 C70 C73 120.5(5) . . ?
C71 C70 C73 123.2(6) . . ?
C70 C71 C72 122.8(5) . . ?
C71 C72 C67 119.5(5) . . ?
C71 C72 C77 119.3(5) . . ?
C67 C72 C77 121.1(5) . . ?
C76 C73 C75 109.2(6) . . ?
C76 C73 C74 107.0(7) . . ?
C75 C73 C74 108.7(7) . . ?
C76 C73 C70 113.0(6) . . ?
C75 C73 C70 110.0(5) . . ?
C74 C73 C70 108.9(5) . . ?
C79 C77 C72 112.0(4) . . ?
O8 C78 C83 119.1(4) . . ?
O8 C78 C79 119.1(5) . . ?
C83 C78 C79 121.6(5) . . ?
C80 C79 C78 118.0(5) . . ?
C80 C79 C77 121.1(5) . . ?
C78 C79 C77 120.8(5) . . ?
C81 C80 C79 121.7(5) . . ?
C82 C81 C80 118.7(5) . . ?
C82 C81 C84 118.7(5) . . ?
C80 C81 C84 122.6(5) . . ?
C81 C82 C83 121.8(5) . . ?
C78 C83 C82 118.1(5) . . ?
C78 C83 C88 121.1(4) . . ?
C82 C83 C88 120.6(5) . . ?
C86 C84 C85 109.0(5) . . ?
C86 C84 C87 108.7(5) . . ?
C85 C84 C87 107.7(5) . . ?
C86 C84 C81 109.8(5) . . ?
C85 C84 C81 109.6(5) . . ?
C87 C84 C81 111.9(5) . . ?
C46 C88 C83 111.5(4) . . ?
Cr1 O9 Cr2 140.7(2) . . ?
Cr1 O9 Li2 90.2(3) . . ?
Cr2 O9 Li2 91.8(3) . . ?
Cr1 O9 Li1 89.6(3) . . ?
Cr2 O9 Li1 88.2(3) . . ?
Li2 O9 Li1 179.7(5) . . ?
C89 N1 Cr1 179.0(5) . . ?
N1 C89 C90 178.9(7) . . ?
C91 N2 Cr2 177.4(4) . . ?
N2 C91 C92 178.2(7) . . ?
O3 Li1 O7 132.6(6) . . ?
O3 Li1 N3 95.2(6) . . ?
O7 Li1 N3 102.9(6) . . ?
O3 Li1 O9 73.5(4) . . ?
O7 Li1 O9 75.5(4) . . ?
N3 Li1 O9 160.6(7) . . ?
O3 Li1 Cl1 104.6(5) . . ?
O7 Li1 Cl1 101.1(5) . . ?
N3 Li1 Cl1 123.4(6) . . ?
O9 Li1 Cl1 75.5(4) . . ?
O3 Li1 Cr2 104.1(4) . . ?
O7 Li1 Cr2 36.9(2) . . ?
N3 Li1 Cr2 135.9(6) . . ?
O9 Li1 Cr2 38.64(17) . . ?
Cl1 Li1 Cr2 89.8(4) . . ?
O3 Li1 Cr1 35.4(2) . . ?
O7 Li1 Cr1 106.4(4) . . ?
N3 Li1 Cr1 128.9(5) . . ?
O9 Li1 Cr1 38.12(18) . . ?
Cl1 Li1 Cr1 90.7(4) . . ?
Cr2 Li1 Cr1 71.6(2) . . ?
C93 N3 Li1 154.0(8) . . ?
N3 C93 C94 172.9(14) . . ?
O1 Li2 O5 125.5(5) . . ?
O1 Li2 O10 107.3(5) . . ?
O5 Li2 O10 103.1(5) . . ?
O1 Li2 O9 77.5(4) . . ?
O5 Li2 O9 75.8(3) . . ?
O10 Li2 O9 174.3(6) . . ?
O1 Li2 Cl2 109.0(5) . . ?
O5 Li2 Cl2 111.7(4) . . ?
O10 Li2 Cl2 95.5(4) . . ?
O9 Li2 Cl2 79.9(3) . . ?
O1 Li2 Cr1 38.2(2) . . ?
O5 Li2 Cr1 104.5(4) . . ?
O10 Li2 Cr1 145.1(5) . . ?
O9 Li2 Cr1 39.46(17) . . ?
Cl2 Li2 Cr1 93.8(3) . . ?
O1 Li2 Cr2 106.3(4) . . ?
O5 Li2 Cr2 37.2(2) . . ?
O10 Li2 Cr2 139.3(5) . . ?
O9 Li2 Cr2 38.82(16) . . ?
Cl2 Li2 Cr2 94.6(3) . . ?
Cr1 Li2 Cr2 73.0(2) . . ?
C95X O10 C98X 113.7(12) . . ?
C95X O10 C95 80.9(11) . . ?
C98X O10 C95 72.1(16) . . ?
C95X O10 C98 96.3(12) . . ?
C95 O10 C98 104.3(7) . . ?
C95X O10 Li2 121.9(10) . . ?
C98X O10 Li2 123.9(9) . . ?
C95 O10 Li2 122.1(6) . . ?
C98 O10 Li2 122.0(6) . . ?
O10 C95 C96 108.2(8) . . ?
C97 C96 C95 103.0(8) . . ?
C96 C97 C98X 84.5(15) . . ?
C96 C97 C98 109.5(8) . . ?
C96 C97 C96X 74.9(14) . . ?
C98X C97 C96X 101.3(10) . . ?
C98 C97 C96X 79.4(13) . . ?
O10 C98 C97 105.8(8) . . ?
O10 C95X C96X 102.0(12) . . ?
C97 C96X C95X 109.9(12) . . ?
O10 C98X C97 108.8(11) . . ?
O2 Li3 N4 110.3(6) . . ?
O2 Li3 Cl2 106.5(6) . . ?
N4 Li3 Cl2 124.3(7) . . ?
O2 Li3 Cl1 105.9(7) . . ?
N4 Li3 Cl1 105.7(6) . . ?
Cl2 Li3 Cl1 102.6(4) . . ?
O2 Li3 C12 27.3(2) . . ?
N4 Li3 C12 83.4(4) . . ?
Cl2 Li3 C12 120.7(5) . . ?
Cl1 Li3 C12 119.9(6) . . ?
O2 Li3 Li4 120.7(5) . . ?
N4 Li3 Li4 127.8(5) . . ?
Cl2 Li3 Li4 51.1(4) . . ?
Cl1 Li3 Li4 51.8(4) . . ?
C12 Li3 Li4 148.0(5) . . ?
C99 N4 Li3 150.1(8) . . ?
N4 C99 C100 178.3(8) . . ?
Li4 Cl1 Li3 75.0(4) . . ?
Li4 Cl1 Li1 104.4(3) . . ?
Li3 Cl1 Li1 103.9(4) . . ?
Li3 Cl2 Li4 78.1(5) . . ?
Li3 Cl2 Li2 101.4(4) . . ?
Li4 Cl2 Li2 98.9(3) . . ?
O6 Li4 O11 115.7(6) . . ?
O6 Li4 Cl2 109.5(6) . . ?
O11 Li4 Cl2 111.1(7) . . ?
O6 Li4 Cl1 107.1(6) . . ?
O11 Li4 Cl1 108.9(6) . . ?
Cl2 Li4 Cl1 103.8(4) . . ?
O6 Li4 C56 26.6(2) . . ?
O11 Li4 C56 89.1(4) . . ?
Cl2 Li4 C56 122.5(6) . . ?
Cl1 Li4 C56 120.0(6) . . ?
O6 Li4 Li3 124.9(5) . . ?
O11 Li4 Li3 119.4(5) . . ?
Cl2 Li4 Li3 50.9(4) . . ?
Cl1 Li4 Li3 53.2(4) . . ?
C56 Li4 Li3 151.5(5) . . ?
C101 O11 C104 109.9(7) . . ?
C101 O11 Li4 121.9(8) . . ?
C104 O11 Li4 123.2(7) . . ?
O11 C101 C102 103.2(10) . . ?
C103 C102 C101 107.2(12) . . ?
C102 C103 C104 104.6(10) . . ?
O11 C104 C103 106.5(10) . . ?
N5 C105 C106 176(3) . . ?
N6 C107 C108 176.8(17) . . ?
N7 C109 C110 176(3) . . ?

loop_
_geom_bond_atom_site_label_1
_geom_bond_atom_site_label_2
_geom_bond_distance
_geom_bond_site_symmetry_2
_geom_bond_publ_flag
Cr1 O2 1.953(3) . ?
Cr1 O3 1.966(4) . ?
Cr1 O1 1.969(4) . ?
Cr1 O9 1.972(3) . ?
Cr1 O4 2.004(4) . ?
Cr1 N1 2.085(5) . ?
Cr1 Li2 3.102(10) . ?
Cr1 Li1 3.194(11) . ?
Cr2 O6 1.963(4) . ?
Cr2 O5 1.969(4) . ?
Cr2 O9 1.973(3) . ?
Cr2 O7 1.976(4) . ?
Cr2 O8 1.995(4) . ?
Cr2 N2 2.084(4) . ?
Cr2 Li2 3.146(9) . ?
Cr2 Li1 3.158(11) . ?
O1 C1 1.367(6) . ?
O1 Li2 1.991(10) . ?
O2 C12 1.358(6) . ?
O2 Li3 1.890(11) . ?
O3 C23 1.368(6) . ?
O3 Li1 1.938(11) . ?
O4 C34 1.378(6) . ?
C1 C2 1.403(8) . ?
C1 C6 1.420(7) . ?
C2 C3 1.407(8) . ?
C2 C44 1.529(8) . ?
C3 C4 1.398(8) . ?
C4 C5 1.389(8) . ?
C4 C7 1.540(7) . ?
C5 C6 1.418(7) . ?
C6 C11 1.516(7) . ?
C7 C8 1.513(10) . ?
C7 C9 1.528(10) . ?
C7 C10 1.537(10) . ?
C11 C13 1.525(7) . ?
C12 C13 1.409(7) . ?
C12 C17 1.411(7) . ?
C12 Li3 2.724(12) . ?
C13 C14 1.405(7) . ?
C14 C15 1.389(8) . ?
C15 C16 1.390(8) . ?
C15 C18 1.551(7) . ?
C16 C17 1.400(7) . ?
C17 C22 1.529(7) . ?
C18 C21 1.529(9) . ?
C18 C19 1.542(8) . ?
C18 C20 1.544(9) . ?
C22 C24 1.508(8) . ?
C23 C28 1.401(8) . ?
C23 C24 1.420(8) . ?
C24 C25 1.393(8) . ?
C25 C26 1.397(9) . ?
C26 C27 1.381(9) . ?
C26 C29 1.542(9) . ?
C27 C28 1.408(8) . ?
C28 C33 1.541(8) . ?
C29 C31X 1.493(19) . ?
C29 C30 1.518(13) . ?
C29 C31 1.532(17) . ?
C29 C32X 1.554(15) . ?
C29 C30X 1.555(15) . ?
C29 C32 1.560(13) . ?
C33 C35 1.529(9) . ?
C34 C35 1.400(8) . ?
C34 C39 1.407(8) . ?
C35 C36 1.387(9) . ?
C36 C37 1.383(11) . ?
C37 C38 1.394(10) . ?
C37 C40 1.545(9) . ?
C38 C39 1.402(8) . ?
C39 C44 1.531(8) . ?
C40 C43 1.481(13) . ?
C40 C41 1.497(13) . ?
C40 C43X 1.505(17) . ?
C40 C42X 1.55(2) . ?
C40 C41X 1.568(17) . ?
C40 C42 1.638(18) . ?
O5 C45 1.361(6) . ?
O5 Li2 1.991(10) . ?
O6 C56 1.357(6) . ?
O6 Li4 1.882(12) . ?
O7 C67 1.356(6) . ?
O7 Li1 1.969(11) . ?
O8 C78 1.374(6) . ?
C45 C46 1.415(7) . ?
C45 C50 1.416(7) . ?
C46 C47 1.409(7) . ?
C46 C88 1.520(7) . ?
C47 C48 1.392(8) . ?
C48 C49 1.395(8) . ?
C48 C51 1.537(7) . ?
C49 C50 1.401(7) . ?
C50 C55 1.526(7) . ?
C51 C53 1.530(9) . ?
C51 C52 1.531(9) . ?
C51 C54 1.547(9) . ?
C55 C57 1.523(7) . ?
C56 C57 1.412(7) . ?
C56 C61 1.413(7) . ?
C56 Li4 2.747(12) . ?
C57 C58 1.395(7) . ?
C58 C59 1.400(8) . ?
C59 C60 1.408(8) . ?
C59 C62 1.540(7) . ?
C60 C61 1.393(7) . ?
C61 C66 1.528(7) . ?
C62 C64 1.537(9) . ?
C62 C65 1.540(8) . ?
C62 C63 1.545(9) . ?
C66 C68 1.521(7) . ?
C67 C72 1.410(8) . ?
C67 C68 1.413(7) . ?
C68 C69 1.393(7) . ?
C69 C70 1.394(8) . ?
C70 C71 1.402(8) . ?
C70 C73 1.546(8) . ?
C71 C72 1.403(8) . ?
C72 C77 1.538(8) . ?
C73 C76 1.514(10) . ?
C73 C75 1.535(10) . ?
C73 C74 1.538(10) . ?
C77 C79 1.516(7) . ?
C78 C83 1.402(7) . ?
C78 C79 1.408(7) . ?
C79 C80 1.405(7) . ?
C80 C81 1.396(8) . ?
C81 C82 1.390(7) . ?
C81 C84 1.551(7) . ?
C82 C83 1.406(7) . ?
C83 C88 1.527(7) . ?
C84 C86 1.527(8) . ?
C84 C85 1.531(8) . ?
C84 C87 1.533(8) . ?
O9 Li2 2.387(11) . ?
O9 Li1 2.528(13) . ?
N1 C89 1.134(7) . ?
C89 C90 1.456(8) . ?
N2 C91 1.135(7) . ?
C91 C92 1.455(8) . ?
Li1 N3 2.125(16) . ?
Li1 Cl1 2.737(14) . ?
N3 C93 1.171(14) . ?
C93 C94 1.452(15) . ?
Li2 O10 1.993(11) . ?
Li2 Cl2 2.707(12) . ?
O10 C95X 1.363(14) . ?
O10 C98X 1.415(14) . ?
O10 C95 1.421(9) . ?
O10 C98 1.454(11) . ?
C95 C96 1.488(12) . ?
C96 C97 1.418(15) . ?
C97 C98X 1.468(16) . ?
C97 C98 1.484(13) . ?
C97 C96X 1.49(2) . ?
C95X C96X 1.496(17) . ?
Li3 N4 2.079(13) . ?
Li3 Cl2 2.359(14) . ?
Li3 Cl1 2.467(15) . ?
Li3 Li4 2.975(16) . ?
N4 C99 1.121(10) . ?
C99 C100 1.476(11) . ?
Cl1 Li4 2.421(15) . ?
Cl2 Li4 2.365(14) . ?
Li4 O11 1.921(11) . ?
O11 C101 1.401(12) . ?
O11 C104 1.430(11) . ?
C101 C102 1.535(18) . ?
C102 C103 1.389(19) . ?
C103 C104 1.446(14) . ?
N5 C105 1.27(2) . ?
C105 C106 1.51(2) . ?
N6 C107 1.139(16) . ?
C107 C108 1.438(16) . ?
N7 C109 0.80(3) 3_666 ?
N7 C110 0.87(2) 3_666 ?
N7 C109 1.06(3) . ?
N7 N7 1.78(3) 3_666 ?
C109 N7 0.80(3) 3_666 ?
C109 C110 1.39(2) . ?
C110 N7 0.87(2) 3_666 ?

loop_
_geom_torsion_atom_site_label_1
_geom_torsion_atom_site_label_2
_geom_torsion_atom_site_label_3
_geom_torsion_atom_site_label_4
_geom_torsion
_geom_torsion_site_symmetry_1
_geom_torsion_site_symmetry_2
_geom_torsion_site_symmetry_3
_geom_torsion_site_symmetry_4
_geom_torsion_publ_flag
O2 Cr1 O1 C1 -90.4(3) . . . . ?
O9 Cr1 O1 C1 -179.8(4) . . . . ?
O4 Cr1 O1 C1 89.7(4) . . . . ?
N1 Cr1 O1 C1 1.8(4) . . . . ?
Li2 Cr1 O1 C1 -175.6(5) . . . . ?
Li1 Cr1 O1 C1 175.6(5) . . . . ?
O2 Cr1 O1 Li2 85.2(4) . . . . ?
O9 Cr1 O1 Li2 -4.3(4) . . . . ?
O4 Cr1 O1 Li2 -94.7(4) . . . . ?
N1 Cr1 O1 Li2 177.4(4) . . . . ?
Li1 Cr1 O1 Li2 -8.8(6) . . . . ?
O3 Cr1 O2 C12 -91.2(3) . . . . ?
O1 Cr1 O2 C12 92.8(3) . . . . ?
O9 Cr1 O2 C12 -178.3(3) . . . . ?
N1 Cr1 O2 C12 0.6(4) . . . . ?
Li2 Cr1 O2 C12 131.4(4) . . . . ?
Li1 Cr1 O2 C12 -126.0(4) . . . . ?
O3 Cr1 O2 Li3 85.6(7) . . . . ?
O1 Cr1 O2 Li3 -90.3(7) . . . . ?
O9 Cr1 O2 Li3 -1.5(7) . . . . ?
N1 Cr1 O2 Li3 177.4(7) . . . . ?
Li2 Cr1 O2 Li3 -51.8(7) . . . . ?
Li1 Cr1 O2 Li3 50.8(7) . . . . ?
O2 Cr1 O3 C23 89.8(4) . . . . ?
O9 Cr1 O3 C23 179.1(4) . . . . ?
O4 Cr1 O3 C23 -90.4(4) . . . . ?
N1 Cr1 O3 C23 -2.5(4) . . . . ?
Li2 Cr1 O3 C23 179.1(4) . . . . ?
Li1 Cr1 O3 C23 179.4(6) . . . . ?
O2 Cr1 O3 Li1 -89.7(4) . . . . ?
O9 Cr1 O3 Li1 -0.3(4) . . . . ?
O4 Cr1 O3 Li1 90.2(4) . . . . ?
N1 Cr1 O3 Li1 178.1(4) . . . . ?
Li2 Cr1 O3 Li1 -0.4(6) . . . . ?
O3 Cr1 O4 C34 90.5(4) . . . . ?
O1 Cr1 O4 C34 -93.5(4) . . . . ?
O9 Cr1 O4 C34 177.7(4) . . . . ?
N1 Cr1 O4 C34 -1.2(4) . . . . ?
Li2 Cr1 O4 C34 -132.0(4) . . . . ?
Li1 Cr1 O4 C34 125.4(5) . . . . ?
Cr1 O1 C1 C2 -90.1(5) . . . . ?
Li2 O1 C1 C2 96.3(8) . . . . ?
Cr1 O1 C1 C6 86.7(5) . . . . ?
Li2 O1 C1 C6 -86.8(8) . . . . ?
O1 C1 C2 C3 178.4(5) . . . . ?
C6 C1 C2 C3 1.5(8) . . . . ?
O1 C1 C2 C44 3.0(8) . . . . ?
C6 C1 C2 C44 -173.9(5) . . . . ?
C1 C2 C3 C4 -1.5(8) . . . . ?
C44 C2 C3 C4 174.1(5) . . . . ?
C2 C3 C4 C5 0.6(8) . . . . ?
C2 C3 C4 C7 -178.9(5) . . . . ?
C3 C4 C5 C6 0.2(8) . . . . ?
C7 C4 C5 C6 179.7(5) . . . . ?
C4 C5 C6 C1 -0.2(8) . . . . ?
C4 C5 C6 C11 -174.3(5) . . . . ?
O1 C1 C6 C5 -177.6(4) . . . . ?
C2 C1 C6 C5 -0.7(7) . . . . ?
O1 C1 C6 C11 -3.6(7) . . . . ?
C2 C1 C6 C11 173.3(5) . . . . ?
C5 C4 C7 C8 121.1(8) . . . . ?
C3 C4 C7 C8 -59.4(9) . . . . ?
C5 C4 C7 C9 -2.7(9) . . . . ?
C3 C4 C7 C9 176.8(6) . . . . ?
C5 C4 C7 C10 -119.5(7) . . . . ?
C3 C4 C7 C10 60.0(8) . . . . ?
C5 C6 C11 C13 82.1(6) . . . . ?
C1 C6 C11 C13 -91.9(6) . . . . ?
Li3 O2 C12 C13 92.9(7) . . . . ?
Cr1 O2 C12 C13 -89.8(5) . . . . ?
Li3 O2 C12 C17 -87.8(7) . . . . ?
Cr1 O2 C12 C17 89.5(5) . . . . ?
Cr1 O2 C12 Li3 177.3(7) . . . . ?
O2 C12 C13 C14 179.8(4) . . . . ?
C17 C12 C13 C14 0.5(7) . . . . ?
Li3 C12 C13 C14 -135.7(5) . . . . ?
O2 C12 C13 C11 3.5(7) . . . . ?
C17 C12 C13 C11 -175.8(4) . . . . ?
Li3 C12 C13 C11 47.9(6) . . . . ?
C6 C11 C13 C14 -84.0(6) . . . . ?
C6 C11 C13 C12 92.3(6) . . . . ?
C12 C13 C14 C15 -0.2(8) . . . . ?
C11 C13 C14 C15 176.1(5) . . . . ?
C13 C14 C15 C16 0.3(8) . . . . ?
C13 C14 C15 C18 179.0(5) . . . . ?
C14 C15 C16 C17 -0.8(8) . . . . ?
C18 C15 C16 C17 -179.5(5) . . . . ?
C15 C16 C17 C12 1.0(8) . . . . ?
C15 C16 C17 C22 -175.5(5) . . . . ?
O2 C12 C17 C16 179.8(5) . . . . ?
C13 C12 C17 C16 -0.9(7) . . . . ?
Li3 C12 C17 C16 136.6(5) . . . . ?
O2 C12 C17 C22 -3.7(7) . . . . ?
C13 C12 C17 C22 175.7(5) . . . . ?
Li3 C12 C17 C22 -46.9(6) . . . . ?
C14 C15 C18 C21 -118.0(6) . . . . ?
C16 C15 C18 C21 60.7(7) . . . . ?
C14 C15 C18 C19 2.4(8) . . . . ?
C16 C15 C18 C19 -178.9(5) . . . . ?
C14 C15 C18 C20 121.8(6) . . . . ?
C16 C15 C18 C20 -59.5(7) . . . . ?
C16 C17 C22 C24 83.4(6) . . . . ?
C12 C17 C22 C24 -93.1(6) . . . . ?
Li1 O3 C23 C28 -89.9(8) . . . . ?
Cr1 O3 C23 C28 90.8(5) . . . . ?
Li1 O3 C23 C24 91.8(7) . . . . ?
Cr1 O3 C23 C24 -87.4(5) . . . . ?
O3 C23 C24 C25 179.6(5) . . . . ?
C28 C23 C24 C25 1.4(8) . . . . ?
O3 C23 C24 C22 4.2(8) . . . . ?
C28 C23 C24 C22 -174.0(5) . . . . ?
C17 C22 C24 C25 -84.1(6) . . . . ?
C17 C22 C24 C23 91.2(6) . . . . ?
C23 C24 C25 C26 0.1(9) . . . . ?
C22 C24 C25 C26 175.6(5) . . . . ?
C24 C25 C26 C27 -1.1(9) . . . . ?
C24 C25 C26 C29 179.6(6) . . . . ?
C25 C26 C27 C28 0.5(10) . . . . ?
C29 C26 C27 C28 179.8(6) . . . . ?
O3 C23 C28 C27 179.9(5) . . . . ?
C24 C23 C28 C27 -1.9(8) . . . . ?
O3 C23 C28 C33 -3.5(8) . . . . ?
C24 C23 C28 C33 174.8(5) . . . . ?
C26 C27 C28 C23 0.9(9) . . . . ?
C26 C27 C28 C33 -175.7(6) . . . . ?
C27 C26 C29 C31X -178.8(16) . . . . ?
C25 C26 C29 C31X 0.5(17) . . . . ?
C27 C26 C29 C30 0.0(15) . . . . ?
C25 C26 C29 C30 179.3(12) . . . . ?
C27 C26 C29 C31 124.1(11) . . . . ?
C25 C26 C29 C31 -56.6(11) . . . . ?
C27 C26 C29 C32X -52.4(14) . . . . ?
C25 C26 C29 C32X 126.9(13) . . . . ?
C27 C26 C29 C30X 57.3(15) . . . . ?
C25 C26 C29 C30X -123.3(13) . . . . ?
C27 C26 C29 C32 -119.2(11) . . . . ?
C25 C26 C29 C32 60.1(12) . . . . ?
C23 C28 C33 C35 -92.0(6) . . . . ?
C27 C28 C33 C35 84.6(7) . . . . ?
Cr1 O4 C34 C35 -85.7(6) . . . . ?
Cr1 O4 C34 C39 88.5(5) . . . . ?
O4 C34 C35 C36 175.0(5) . . . . ?
C39 C34 C35 C36 0.9(8) . . . . ?
O4 C34 C35 C33 -2.0(8) . . . . ?
C39 C34 C35 C33 -176.0(5) . . . . ?
C28 C33 C35 C36 -83.7(7) . . . . ?
C28 C33 C35 C34 93.1(6) . . . . ?
C34 C35 C36 C37 -0.1(10) . . . . ?
C33 C35 C36 C37 176.8(6) . . . . ?
C35 C36 C37 C38 0.0(11) . . . . ?
C35 C36 C37 C40 -179.5(7) . . . . ?
C36 C37 C38 C39 -0.7(10) . . . . ?
C40 C37 C38 C39 178.8(7) . . . . ?
C37 C38 C39 C34 1.5(9) . . . . ?
C37 C38 C39 C44 -174.8(6) . . . . ?
O4 C34 C39 C38 -175.8(5) . . . . ?
C35 C34 C39 C38 -1.6(8) . . . . ?
O4 C34 C39 C44 0.6(7) . . . . ?
C35 C34 C39 C44 174.7(5) . . . . ?
C36 C37 C40 C43 53.0(15) . . . . ?
C38 C37 C40 C43 -126.5(12) . . . . ?
C36 C37 C40 C41 -168.4(11) . . . . ?
C38 C37 C40 C41 12.1(15) . . . . ?
C36 C37 C40 C43X 11(2) . . . . ?
C38 C37 C40 C43X -168(2) . . . . ?
C36 C37 C40 C42X -115.1(17) . . . . ?
C38 C37 C40 C42X 65.4(18) . . . . ?
C36 C37 C40 C41X 129.1(14) . . . . ?
C38 C37 C40 C41X -50.4(16) . . . . ?
C36 C37 C40 C42 -58.8(11) . . . . ?
C38 C37 C40 C42 121.7(9) . . . . ?
C1 C2 C44 C39 93.0(6) . . . . ?
C3 C2 C44 C39 -82.4(6) . . . . ?
C38 C39 C44 C2 84.3(6) . . . . ?
C34 C39 C44 C2 -91.9(6) . . . . ?
O6 Cr2 O5 C45 91.0(3) . . . . ?
O9 Cr2 O5 C45 -178.9(4) . . . . ?
O8 Cr2 O5 C45 -89.2(3) . . . . ?
N2 Cr2 O5 C45 -0.6(4) . . . . ?
Li2 Cr2 O5 C45 174.8(5) . . . . ?
Li1 Cr2 O5 C45 -172.4(5) . . . . ?
O6 Cr2 O5 Li2 -83.8(4) . . . . ?
O9 Cr2 O5 Li2 6.3(4) . . . . ?
O8 Cr2 O5 Li2 96.0(4) . . . . ?
N2 Cr2 O5 Li2 -175.4(4) . . . . ?
Li1 Cr2 O5 Li2 12.8(5) . . . . ?
O5 Cr2 O6 C56 -92.8(4) . . . . ?
O9 Cr2 O6 C56 -179.5(4) . . . . ?
O7 Cr2 O6 C56 90.7(4) . . . . ?
N2 Cr2 O6 C56 -0.9(4) . . . . ?
Li2 Cr2 O6 C56 -130.3(4) . . . . ?
Li1 Cr2 O6 C56 127.5(4) . . . . ?
O5 Cr2 O6 Li4 91.7(6) . . . . ?
O9 Cr2 O6 Li4 5.0(6) . . . . ?
O7 Cr2 O6 Li4 -84.8(6) . . . . ?
N2 Cr2 O6 Li4 -176.4(6) . . . . ?
Li2 Cr2 O6 Li4 54.2(7) . . . . ?
Li1 Cr2 O6 Li4 -48.1(7) . . . . ?
O6 Cr2 O7 C67 -89.6(4) . . . . ?
O9 Cr2 O7 C67 -179.7(4) . . . . ?
O8 Cr2 O7 C67 90.5(4) . . . . ?
N2 Cr2 O7 C67 2.0(4) . . . . ?
Li2 Cr2 O7 C67 -176.9(4) . . . . ?
Li1 Cr2 O7 C67 176.7(6) . . . . ?
O6 Cr2 O7 Li1 93.7(4) . . . . ?
O9 Cr2 O7 Li1 3.6(4) . . . . ?
O8 Cr2 O7 Li1 -86.2(4) . . . . ?
N2 Cr2 O7 Li1 -174.7(4) . . . . ?
Li2 Cr2 O7 Li1 6.4(6) . . . . ?
O5 Cr2 O8 C78 90.2(4) . . . . ?
O9 Cr2 O8 C78 176.9(4) . . . . ?
O7 Cr2 O8 C78 -93.3(4) . . . . ?
N2 Cr2 O8 C78 -1.7(4) . . . . ?
Li2 Cr2 O8 C78 127.7(4) . . . . ?
Li1 Cr2 O8 C78 -130.1(4) . . . . ?
Cr2 O5 C45 C46 88.6(5) . . . . ?
Li2 O5 C45 C46 -98.7(7) . . . . ?
Cr2 O5 C45 C50 -86.9(5) . . . . ?
Li2 O5 C45 C50 85.8(7) . . . . ?
O5 C45 C46 C47 -176.6(4) . . . . ?
C50 C45 C46 C47 -1.1(7) . . . . ?
O5 C45 C46 C88 -0.7(7) . . . . ?
C50 C45 C46 C88 174.8(4) . . . . ?
C45 C46 C47 C48 1.0(8) . . . . ?
C88 C46 C47 C48 -174.9(5) . . . . ?
C46 C47 C48 C49 -0.7(8) . . . . ?
C46 C47 C48 C51 -177.7(5) . . . . ?
C47 C48 C49 C50 0.6(8) . . . . ?
C51 C48 C49 C50 177.5(5) . . . . ?
C48 C49 C50 C45 -0.7(8) . . . . ?
C48 C49 C50 C55 174.1(5) . . . . ?
O5 C45 C50 C49 176.4(4) . . . . ?
C46 C45 C50 C49 0.9(7) . . . . ?
O5 C45 C50 C55 1.7(7) . . . . ?
C46 C45 C50 C55 -173.8(4) . . . . ?
C47 C48 C51 C53 -44.3(8) . . . . ?
C49 C48 C51 C53 138.9(6) . . . . ?
C47 C48 C51 C52 -165.5(5) . . . . ?
C49 C48 C51 C52 17.6(7) . . . . ?
C47 C48 C51 C54 75.2(6) . . . . ?
C49 C48 C51 C54 -101.7(6) . . . . ?
C49 C50 C55 C57 -81.1(6) . . . . ?
C45 C50 C55 C57 93.6(6) . . . . ?
Li4 O6 C56 C57 -94.9(7) . . . . ?
Cr2 O6 C56 C57 89.1(5) . . . . ?
Li4 O6 C56 C61 87.9(7) . . . . ?
Cr2 O6 C56 C61 -88.1(5) . . . . ?
Cr2 O6 C56 Li4 -176.0(7) . . . . ?
O6 C56 C57 C58 -177.7(5) . . . . ?
C61 C56 C57 C58 -0.5(7) . . . . ?
Li4 C56 C57 C58 138.6(5) . . . . ?
O6 C56 C57 C55 -2.5(7) . . . . ?
C61 C56 C57 C55 174.7(5) . . . . ?
Li4 C56 C57 C55 -46.1(6) . . . . ?
C50 C55 C57 C58 82.9(6) . . . . ?
C50 C55 C57 C56 -92.2(6) . . . . ?
C56 C57 C58 C59 1.3(8) . . . . ?
C55 C57 C58 C59 -173.9(5) . . . . ?
C57 C58 C59 C60 -1.6(8) . . . . ?
C57 C58 C59 C62 179.3(5) . . . . ?
C58 C59 C60 C61 1.1(8) . . . . ?
C62 C59 C60 C61 -179.7(5) . . . . ?
C59 C60 C61 C56 -0.4(8) . . . . ?
C59 C60 C61 C66 174.3(5) . . . . ?
O6 C56 C61 C60 177.3(5) . . . . ?
C57 C56 C61 C60 0.1(8) . . . . ?
Li4 C56 C61 C60 -140.8(5) . . . . ?
O6 C56 C61 C66 2.6(7) . . . . ?
C57 C56 C61 C66 -174.6(5) . . . . ?
Li4 C56 C61 C66 44.5(6) . . . . ?
C58 C59 C62 C64 113.7(6) . . . . ?
C60 C59 C62 C64 -65.4(7) . . . . ?
C58 C59 C62 C65 -7.0(8) . . . . ?
C60 C59 C62 C65 173.9(5) . . . . ?
C58 C59 C62 C63 -125.9(6) . . . . ?
C60 C59 C62 C63 54.9(7) . . . . ?
C60 C61 C66 C68 -80.8(6) . . . . ?
C56 C61 C66 C68 93.9(6) . . . . ?
Li1 O7 C67 C72 85.1(8) . . . . ?
Cr2 O7 C67 C72 -90.4(5) . . . . ?
Li1 O7 C67 C68 -97.5(8) . . . . ?
Cr2 O7 C67 C68 87.0(5) . . . . ?
O7 C67 C68 C69 -177.4(4) . . . . ?
C72 C67 C68 C69 0.1(7) . . . . ?
O7 C67 C68 C66 -2.6(7) . . . . ?
C72 C67 C68 C66 174.9(4) . . . . ?
C61 C66 C68 C69 80.6(6) . . . . ?
C61 C66 C68 C67 -94.3(6) . . . . ?
C67 C68 C69 C70 0.3(8) . . . . ?
C66 C68 C69 C70 -174.6(5) . . . . ?
C68 C69 C70 C71 -1.0(8) . . . . ?
C68 C69 C70 C73 175.7(5) . . . . ?
C69 C70 C71 C72 1.4(8) . . . . ?
C73 C70 C71 C72 -175.2(5) . . . . ?
C70 C71 C72 C67 -1.0(8) . . . . ?
C70 C71 C72 C77 174.3(5) . . . . ?
O7 C67 C72 C71 177.7(5) . . . . ?
C68 C67 C72 C71 0.3(7) . . . . ?
O7 C67 C72 C77 2.4(7) . . . . ?
C68 C67 C72 C77 -175.0(5) . . . . ?
C69 C70 C73 C76 174.4(6) . . . . ?
C71 C70 C73 C76 -9.2(9) . . . . ?
C69 C70 C73 C75 52.1(8) . . . . ?
C71 C70 C73 C75 -131.5(6) . . . . ?
C69 C70 C73 C74 -66.9(8) . . . . ?
C71 C70 C73 C74 109.5(7) . . . . ?
C71 C72 C77 C79 -82.8(6) . . . . ?
C67 C72 C77 C79 92.5(6) . . . . ?
Cr2 O8 C78 C83 -87.5(5) . . . . ?
Cr2 O8 C78 C79 88.8(5) . . . . ?
O8 C78 C79 C80 -176.4(4) . . . . ?
C83 C78 C79 C80 -0.3(7) . . . . ?
O8 C78 C79 C77 0.2(7) . . . . ?
C83 C78 C79 C77 176.4(5) . . . . ?
C72 C77 C79 C80 86.1(6) . . . . ?
C72 C77 C79 C78 -90.5(6) . . . . ?
C78 C79 C80 C81 -0.6(8) . . . . ?
C77 C79 C80 C81 -177.3(5) . . . . ?
C79 C80 C81 C82 0.4(8) . . . . ?
C79 C80 C81 C84 179.2(5) . . . . ?
C80 C81 C82 C83 0.7(8) . . . . ?
C84 C81 C82 C83 -178.1(5) . . . . ?
O8 C78 C83 C82 177.5(4) . . . . ?
C79 C78 C83 C82 1.4(7) . . . . ?
O8 C78 C83 C88 2.8(7) . . . . ?
C79 C78 C83 C88 -173.3(5) . . . . ?
C81 C82 C83 C78 -1.6(8) . . . . ?
C81 C82 C83 C88 173.1(5) . . . . ?
C82 C81 C84 C86 -63.5(7) . . . . ?
C80 C81 C84 C86 117.7(6) . . . . ?
C82 C81 C84 C85 56.2(7) . . . . ?
C80 C81 C84 C85 -122.6(6) . . . . ?
C82 C81 C84 C87 175.6(5) . . . . ?
C80 C81 C84 C87 -3.2(8) . . . . ?
C47 C46 C88 C83 80.2(6) . . . . ?
C45 C46 C88 C83 -95.7(6) . . . . ?
C78 C83 C88 C46 90.1(6) . . . . ?
C82 C83 C88 C46 -84.5(6) . . . . ?
O2 Cr1 O9 Cr2 178.8(3) . . . . ?
O3 Cr1 O9 Cr2 86.9(3) . . . . ?
O1 Cr1 O9 Cr2 -89.7(3) . . . . ?
O4 Cr1 O9 Cr2 -1.6(3) . . . . ?
Li2 Cr1 O9 Cr2 -93.2(4) . . . . ?
Li1 Cr1 O9 Cr2 86.7(4) . . . . ?
O2 Cr1 O9 Li2 -88.0(3) . . . . ?
O3 Cr1 O9 Li2 -179.9(3) . . . . ?
O1 Cr1 O9 Li2 3.5(3) . . . . ?
O4 Cr1 O9 Li2 91.6(3) . . . . ?
Li1 Cr1 O9 Li2 179.8(4) . . . . ?
O2 Cr1 O9 Li1 92.1(3) . . . . ?
O3 Cr1 O9 Li1 0.2(3) . . . . ?
O1 Cr1 O9 Li1 -176.4(3) . . . . ?
O4 Cr1 O9 Li1 -88.3(3) . . . . ?
Li2 Cr1 O9 Li1 -179.8(4) . . . . ?
O6 Cr2 O9 Cr1 178.0(3) . . . . ?
O5 Cr2 O9 Cr1 87.6(3) . . . . ?
O7 Cr2 O9 Cr1 -89.8(3) . . . . ?
O8 Cr2 O9 Cr1 -2.6(3) . . . . ?
Li2 Cr2 O9 Cr1 92.6(4) . . . . ?
Li1 Cr2 O9 Cr1 -87.1(4) . . . . ?
O6 Cr2 O9 Li2 85.4(3) . . . . ?
O5 Cr2 O9 Li2 -5.1(3) . . . . ?
O7 Cr2 O9 Li2 177.6(3) . . . . ?
O8 Cr2 O9 Li2 -95.2(3) . . . . ?
Li1 Cr2 O9 Li2 -179.7(4) . . . . ?
O6 Cr2 O9 Li1 -94.8(3) . . . . ?
O5 Cr2 O9 Li1 174.7(3) . . . . ?
O7 Cr2 O9 Li1 -2.7(3) . . . . ?
O8 Cr2 O9 Li1 84.6(3) . . . . ?
Li2 Cr2 O9 Li1 179.7(4) . . . . ?
C23 O3 Li1 O7 129.9(8) . . . . ?
Cr1 O3 Li1 O7 -50.8(11) . . . . ?
C23 O3 Li1 N3 17.0(9) . . . . ?
Cr1 O3 Li1 N3 -163.6(4) . . . . ?
C23 O3 Li1 O9 -179.1(5) . . . . ?
Cr1 O3 Li1 O9 0.2(4) . . . . ?
C23 O3 Li1 Cl1 -109.4(6) . . . . ?
Cr1 O3 Li1 Cl1 69.9(4) . . . . ?
C23 O3 Li1 Cr2 157.0(4) . . . . ?
Cr1 O3 Li1 Cr2 -23.7(5) . . . . ?
C23 O3 Li1 Cr1 -179.3(7) . . . . ?
C67 O7 Li1 O3 -128.4(9) . . . . ?
Cr2 O7 Li1 O3 47.5(11) . . . . ?
C67 O7 Li1 N3 -18.7(9) . . . . ?
Cr2 O7 Li1 N3 157.2(5) . . . . ?
C67 O7 Li1 O9 -178.8(5) . . . . ?
Cr2 O7 Li1 O9 -2.9(3) . . . . ?
C67 O7 Li1 Cl1 109.6(6) . . . . ?
Cr2 O7 Li1 Cl1 -74.5(4) . . . . ?
C67 O7 Li1 Cr2 -175.9(7) . . . . ?
C67 O7 Li1 Cr1 -156.3(4) . . . . ?
Cr2 O7 Li1 Cr1 19.6(5) . . . . ?
Cr1 O9 Li1 O3 -0.2(3) . . . . ?
Cr2 O9 Li1 O3 -141.0(4) . . . . ?
Cr1 O9 Li1 O7 143.5(4) . . . . ?
Cr2 O9 Li1 O7 2.8(3) . . . . ?
Cr1 O9 Li1 N3 56.0(17) . . . . ?
Cr2 O9 Li1 N3 -84.7(17) . . . . ?
Cr1 O9 Li1 Cl1 -110.6(2) . . . . ?
Cr2 O9 Li1 Cl1 108.6(2) . . . . ?
Cr1 O9 Li1 Cr2 140.7(2) . . . . ?
Cr2 O9 Li1 Cr1 -140.7(2) . . . . ?
O6 Cr2 Li1 O3 125.7(5) . . . . ?
O5 Cr2 Li1 O3 30.3(8) . . . . ?
O9 Cr2 Li1 O3 38.5(4) . . . . ?
O7 Cr2 Li1 O3 -146.0(8) . . . . ?
O8 Cr2 Li1 O3 -54.6(5) . . . . ?
N2 Cr2 Li1 O3 -139.3(4) . . . . ?
Li2 Cr2 Li1 O3 38.3(6) . . . . ?
O6 Cr2 Li1 O7 -88.3(4) . . . . ?
O5 Cr2 Li1 O7 176.3(2) . . . . ?
O9 Cr2 Li1 O7 -175.5(5) . . . . ?
O8 Cr2 Li1 O7 91.4(4) . . . . ?
N2 Cr2 Li1 O7 6.7(5) . . . . ?
Li2 Cr2 Li1 O7 -175.7(4) . . . . ?
O6 Cr2 Li1 N3 -121.2(8) . . . . ?
O5 Cr2 Li1 N3 143.4(6) . . . . ?
O9 Cr2 Li1 N3 151.6(9) . . . . ?
O7 Cr2 Li1 N3 -32.9(6) . . . . ?
O8 Cr2 Li1 N3 58.5(8) . . . . ?
N2 Cr2 Li1 N3 -26.2(9) . . . . ?
Li2 Cr2 Li1 N3 151.4(7) . . . . ?
O6 Cr2 Li1 O9 87.2(2) . . . . ?
O5 Cr2 Li1 O9 -8.2(5) . . . . ?
O7 Cr2 Li1 O9 175.5(5) . . . . ?
O8 Cr2 Li1 O9 -93.1(2) . . . . ?
N2 Cr2 Li1 O9 -177.8(2) . . . . ?
Li2 Cr2 Li1 O9 -0.2(3) . . . . ?
O6 Cr2 Li1 Cl1 20.7(3) . . . . ?
O5 Cr2 Li1 Cl1 -74.7(4) . . . . ?
O9 Cr2 Li1 Cl1 -66.5(3) . . . . ?
O7 Cr2 Li1 Cl1 109.0(4) . . . . ?
O8 Cr2 Li1 Cl1 -159.6(3) . . . . ?
N2 Cr2 Li1 Cl1 115.7(3) . . . . ?
Li2 Cr2 Li1 Cl1 -66.7(3) . . . . ?
O6 Cr2 Li1 Cr1 111.5(2) . . . . ?
O5 Cr2 Li1 Cr1 16.1(5) . . . . ?
O9 Cr2 Li1 Cr1 24.31(14) . . . . ?
O7 Cr2 Li1 Cr1 -160.2(5) . . . . ?
O8 Cr2 Li1 Cr1 -68.8(2) . . . . ?
N2 Cr2 Li1 Cr1 -153.47(17) . . . . ?
Li2 Cr2 Li1 Cr1 24.1(3) . . . . ?
O2 Cr1 Li1 O3 91.4(4) . . . . ?
O1 Cr1 Li1 O3 -174.6(3) . . . . ?
O9 Cr1 Li1 O3 179.6(6) . . . . ?
O4 Cr1 Li1 O3 -89.0(4) . . . . ?
N1 Cr1 Li1 O3 -2.3(6) . . . . ?
Li2 Cr1 Li1 O3 179.7(4) . . . . ?
O2 Cr1 Li1 O7 -125.1(5) . . . . ?
O3 Cr1 Li1 O7 143.5(8) . . . . ?
O1 Cr1 Li1 O7 -31.1(8) . . . . ?
O9 Cr1 Li1 O7 -36.9(4) . . . . ?
O4 Cr1 Li1 O7 54.5(5) . . . . ?
N1 Cr1 Li1 O7 141.2(4) . . . . ?
Li2 Cr1 Li1 O7 -36.7(6) . . . . ?
O2 Cr1 Li1 N3 112.5(7) . . . . ?
O3 Cr1 Li1 N3 21.1(6) . . . . ?
O1 Cr1 Li1 N3 -153.5(6) . . . . ?
O9 Cr1 Li1 N3 -159.3(9) . . . . ?
O4 Cr1 Li1 N3 -67.9(7) . . . . ?
N1 Cr1 Li1 N3 18.8(9) . . . . ?
Li2 Cr1 Li1 N3 -159.2(7) . . . . ?
O2 Cr1 Li1 O9 -88.3(2) . . . . ?
O3 Cr1 Li1 O9 -179.6(6) . . . . ?
O1 Cr1 Li1 O9 5.8(5) . . . . ?
O4 Cr1 Li1 O9 91.4(2) . . . . ?
N1 Cr1 Li1 O9 178.0(2) . . . . ?
Li2 Cr1 Li1 O9 0.1(3) . . . . ?
O2 Cr1 Li1 Cl1 -23.3(2) . . . . ?
O3 Cr1 Li1 Cl1 -114.7(5) . . . . ?
O1 Cr1 Li1 Cl1 70.7(4) . . . . ?
O9 Cr1 Li1 Cl1 65.0(3) . . . . ?
O4 Cr1 Li1 Cl1 156.3(2) . . . . ?
N1 Cr1 Li1 Cl1 -117.0(3) . . . . ?
Li2 Cr1 Li1 Cl1 65.1(3) . . . . ?
O2 Cr1 Li1 Cr2 -112.9(2) . . . . ?
O3 Cr1 Li1 Cr2 155.8(5) . . . . ?
O1 Cr1 Li1 Cr2 -18.8(5) . . . . ?
O9 Cr1 Li1 Cr2 -24.61(14) . . . . ?
O4 Cr1 Li1 Cr2 66.8(2) . . . . ?
N1 Cr1 Li1 Cr2 153.43(16) . . . . ?
Li2 Cr1 Li1 Cr2 -24.5(3) . . . . ?
O3 Li1 N3 C93 13(3) . . . . ?
O7 Li1 N3 C93 -123(3) . . . . ?
O9 Li1 N3 C93 -40(4) . . . . ?
Cl1 Li1 N3 C93 125(3) . . . . ?
Cr2 Li1 N3 C93 -103(3) . . . . ?
Cr1 Li1 N3 C93 1(3) . . . . ?
C1 O1 Li2 O5 -120.1(7) . . . . ?
Cr1 O1 Li2 O5 65.7(7) . . . . ?
C1 O1 Li2 O10 0.9(9) . . . . ?
Cr1 O1 Li2 O10 -173.3(4) . . . . ?
C1 O1 Li2 O9 177.8(5) . . . . ?
Cr1 O1 Li2 O9 3.6(3) . . . . ?
C1 O1 Li2 Cl2 103.1(7) . . . . ?
Cr1 O1 Li2 Cl2 -71.0(4) . . . . ?
C1 O1 Li2 Cr1 174.2(7) . . . . ?
C1 O1 Li2 Cr2 -155.9(5) . . . . ?
Cr1 O1 Li2 Cr2 29.9(4) . . . . ?
C45 O5 Li2 O1 118.4(7) . . . . ?
Cr2 O5 Li2 O1 -68.3(7) . . . . ?
C45 O5 Li2 O10 -4.4(9) . . . . ?
Cr2 O5 Li2 O10 168.9(4) . . . . ?
C45 O5 Li2 O9 -178.7(5) . . . . ?
Cr2 O5 Li2 O9 -5.3(3) . . . . ?
C45 O5 Li2 Cl2 -105.8(6) . . . . ?
Cr2 O5 Li2 Cl2 67.5(4) . . . . ?
C45 O5 Li2 Cr1 154.0(5) . . . . ?
Cr2 O5 Li2 Cr1 -32.7(4) . . . . ?
C45 O5 Li2 Cr2 -173.3(7) . . . . ?
Cr1 O9 Li2 O1 -3.5(3) . . . . ?
Cr2 O9 Li2 O1 137.2(3) . . . . ?
Cr1 O9 Li2 O5 -135.6(3) . . . . ?
Cr2 O9 Li2 O5 5.1(3) . . . . ?
Cr1 O9 Li2 Cl2 108.7(2) . . . . ?
Cr2 O9 Li2 Cl2 -110.5(2) . . . . ?
Cr2 O9 Li2 Cr1 140.7(2) . . . . ?
Cr1 O9 Li2 Cr2 -140.7(2) . . . . ?
O2 Cr1 Li2 O1 -94.7(3) . . . . ?
O3 Cr1 Li2 O1 174.5(2) . . . . ?
O9 Cr1 Li2 O1 174.5(5) . . . . ?
O4 Cr1 Li2 O1 85.2(3) . . . . ?
N1 Cr1 Li2 O1 -3.5(5) . . . . ?
Li1 Cr1 Li2 O1 174.3(4) . . . . ?
O2 Cr1 Li2 O5 135.3(4) . . . . ?
O3 Cr1 Li2 O5 44.5(6) . . . . ?
O1 Cr1 Li2 O5 -130.0(6) . . . . ?
O9 Cr1 Li2 O5 44.5(3) . . . . ?
O4 Cr1 Li2 O5 -44.8(4) . . . . ?
N1 Cr1 Li2 O5 -133.4(3) . . . . ?
Li1 Cr1 Li2 O5 44.3(5) . . . . ?
O2 Cr1 Li2 O10 -83.5(9) . . . . ?
O3 Cr1 Li2 O10 -174.2(7) . . . . ?
O1 Cr1 Li2 O10 11.2(7) . . . . ?
O9 Cr1 Li2 O10 -174.3(11) . . . . ?
O4 Cr1 Li2 O10 96.4(9) . . . . ?
N1 Cr1 Li2 O10 7.8(11) . . . . ?
Li1 Cr1 Li2 O10 -174.4(9) . . . . ?
O2 Cr1 Li2 O9 90.8(2) . . . . ?
O3 Cr1 Li2 O9 0.1(4) . . . . ?
O1 Cr1 Li2 O9 -174.5(5) . . . . ?
O4 Cr1 Li2 O9 -89.3(2) . . . . ?
N1 Cr1 Li2 O9 -177.9(2) . . . . ?
Li1 Cr1 Li2 O9 -0.1(3) . . . . ?
O2 Cr1 Li2 Cl2 21.7(2) . . . . ?
O3 Cr1 Li2 Cl2 -69.1(4) . . . . ?
O1 Cr1 Li2 Cl2 116.4(4) . . . . ?
O9 Cr1 Li2 Cl2 -69.2(3) . . . . ?
O4 Cr1 Li2 Cl2 -158.4(2) . . . . ?
N1 Cr1 Li2 Cl2 112.9(3) . . . . ?
Li1 Cr1 Li2 Cl2 -69.3(3) . . . . ?
O2 Cr1 Li2 Cr2 115.35(19) . . . . ?
O3 Cr1 Li2 Cr2 24.6(4) . . . . ?
O1 Cr1 Li2 Cr2 -149.9(4) . . . . ?
O9 Cr1 Li2 Cr2 24.52(15) . . . . ?
O4 Cr1 Li2 Cr2 -64.78(19) . . . . ?
N1 Cr1 Li2 Cr2 -153.40(17) . . . . ?
Li1 Cr1 Li2 Cr2 24.4(3) . . . . ?
O6 Cr2 Li2 O1 -136.8(4) . . . . ?
O5 Cr2 Li2 O1 128.0(6) . . . . ?
O9 Cr2 Li2 O1 -43.7(3) . . . . ?
O7 Cr2 Li2 O1 -47.4(6) . . . . ?
O8 Cr2 Li2 O1 42.8(4) . . . . ?
N2 Cr2 Li2 O1 134.0(4) . . . . ?
Li1 Cr2 Li2 O1 -43.5(5) . . . . ?
O6 Cr2 Li2 O5 95.2(3) . . . . ?
O9 Cr2 Li2 O5 -171.7(5) . . . . ?
O7 Cr2 Li2 O5 -175.4(2) . . . . ?
O8 Cr2 Li2 O5 -85.3(3) . . . . ?
N2 Cr2 Li2 O5 6.0(5) . . . . ?
Li1 Cr2 Li2 O5 -171.5(4) . . . . ?
O6 Cr2 Li2 O10 78.5(8) . . . . ?
O5 Cr2 Li2 O10 -16.7(6) . . . . ?
O9 Cr2 Li2 O10 171.6(9) . . . . ?
O7 Cr2 Li2 O10 167.9(6) . . . . ?
O8 Cr2 Li2 O10 -102.0(8) . . . . ?
N2 Cr2 Li2 O10 -10.7(9) . . . . ?
Li1 Cr2 Li2 O10 171.8(8) . . . . ?
O6 Cr2 Li2 O9 -93.1(2) . . . . ?
O5 Cr2 Li2 O9 171.7(5) . . . . ?
O7 Cr2 Li2 O9 -3.7(4) . . . . ?
O8 Cr2 Li2 O9 86.5(2) . . . . ?
N2 Cr2 Li2 O9 177.7(2) . . . . ?
Li1 Cr2 Li2 O9 0.2(3) . . . . ?
O6 Cr2 Li2 Cl2 -25.4(2) . . . . ?
O5 Cr2 Li2 Cl2 -120.6(4) . . . . ?
O9 Cr2 Li2 Cl2 67.7(3) . . . . ?
O7 Cr2 Li2 Cl2 64.0(4) . . . . ?
O8 Cr2 Li2 Cl2 154.1(2) . . . . ?
N2 Cr2 Li2 Cl2 -114.6(3) . . . . ?
Li1 Cr2 Li2 Cl2 67.9(3) . . . . ?
O6 Cr2 Li2 Cr1 -117.9(2) . . . . ?
O5 Cr2 Li2 Cr1 146.8(4) . . . . ?
O9 Cr2 Li2 Cr1 -24.88(15) . . . . ?
O7 Cr2 Li2 Cr1 -28.6(4) . . . . ?
O8 Cr2 Li2 Cr1 61.6(2) . . . . ?
N2 Cr2 Li2 Cr1 152.86(17) . . . . ?
Li1 Cr2 Li2 Cr1 -24.7(3) . . . . ?
O1 Li2 O10 C95X -72.9(13) . . . . ?
O5 Li2 O10 C95X 61.3(13) . . . . ?
Cl2 Li2 O10 C95X 175.2(12) . . . . ?
Cr1 Li2 O10 C95X -80.2(15) . . . . ?
Cr2 Li2 O10 C95X 71.6(14) . . . . ?
O1 Li2 O10 C98X 115.9(18) . . . . ?
O5 Li2 O10 C98X -109.8(18) . . . . ?
Cl2 Li2 O10 C98X 4.0(18) . . . . ?
Cr1 Li2 O10 C98X 108.7(19) . . . . ?
Cr2 Li2 O10 C98X -99.6(19) . . . . ?
O1 Li2 O10 C95 26.8(10) . . . . ?
O5 Li2 O10 C95 161.1(7) . . . . ?
Cl2 Li2 O10 C95 -85.1(8) . . . . ?
Cr1 Li2 O10 C95 19.6(13) . . . . ?
Cr2 Li2 O10 C95 171.3(8) . . . . ?
O1 Li2 O10 C98 164.3(10) . . . . ?
O5 Li2 O10 C98 -61.5(11) . . . . ?
Cl2 Li2 O10 C98 52.4(10) . . . . ?
Cr1 Li2 O10 C98 157.0(11) . . . . ?
Cr2 Li2 O10 C98 -51.2(13) . . . . ?
C95X O10 C95 C96 -63.1(12) . . . . ?
C98X O10 C95 C96 55.6(11) . . . . ?
C98 O10 C95 C96 31.2(13) . . . . ?
Li2 O10 C95 C96 174.9(8) . . . . ?
O10 C95 C96 C97 -27.8(14) . . . . ?
C95 C96 C97 C98X -17.3(13) . . . . ?
C95 C96 C97 C98 13.3(16) . . . . ?
C95 C96 C97 C96X 86.0(12) . . . . ?
C95X O10 C98 C97 60.2(15) . . . . ?
C98X O10 C98 C97 -59.5(13) . . . . ?
C95 O10 C98 C97 -21.9(15) . . . . ?
Li2 O10 C98 C97 -165.7(9) . . . . ?
C96 C97 C98 O10 4.9(18) . . . . ?
C98X C97 C98 O10 58.3(13) . . . . ?
C96X C97 C98 O10 -64.8(15) . . . . ?
C98X O10 C95X C96X 18(3) . . . . ?
C95 O10 C95X C96X 83.6(17) . . . . ?
C98 O10 C95X C96X -19.9(19) . . . . ?
Li2 O10 C95X C96X -154.1(14) . . . . ?
C96 C97 C96X C95X -64.6(19) . . . . ?
C98X C97 C96X C95X 16(3) . . . . ?
C98 C97 C96X C95X 49.0(19) . . . . ?
O10 C95X C96X C97 -21(3) . . . . ?
C95X O10 C98X C97 -8(3) . . . . ?
C95 O10 C98X C97 -79(2) . . . . ?
C98 O10 C98X C97 62.2(14) . . . . ?
Li2 O10 C98X C97 163.5(13) . . . . ?
C96 C97 C98X O10 68(2) . . . . ?
C98 C97 C98X O10 -62.7(15) . . . . ?
C96X C97 C98X O10 -6(3) . . . . ?
C12 O2 Li3 N4 11.3(10) . . . . ?
Cr1 O2 Li3 N4 -165.6(4) . . . . ?
C12 O2 Li3 Cl2 -126.1(5) . . . . ?
Cr1 O2 Li3 Cl2 57.0(9) . . . . ?
C12 O2 Li3 Cl1 125.2(4) . . . . ?
Cr1 O2 Li3 Cl1 -51.7(8) . . . . ?
Cr1 O2 Li3 C12 -176.9(8) . . . . ?
C12 O2 Li3 Li4 179.8(6) . . . . ?
Cr1 O2 Li3 Li4 2.9(11) . . . . ?
C13 C12 Li3 O2 -108.3(6) . . . . ?
C17 C12 Li3 O2 111.6(6) . . . . ?
O2 C12 Li3 N4 -169.3(9) . . . . ?
C13 C12 Li3 N4 82.4(6) . . . . ?
C17 C12 Li3 N4 -57.8(6) . . . . ?
O2 C12 Li3 Cl2 64.4(5) . . . . ?
C13 C12 Li3 Cl2 -43.9(7) . . . . ?
C17 C12 Li3 Cl2 176.0(5) . . . . ?
O2 C12 Li3 Cl1 -65.0(6) . . . . ?
C13 C12 Li3 Cl1 -173.3(5) . . . . ?
C17 C12 Li3 Cl1 46.6(6) . . . . ?
O2 C12 Li3 Li4 -0.3(10) . . . . ?
C13 C12 Li3 Li4 -108.5(13) . . . . ?
C17 C12 Li3 Li4 111.3(13) . . . . ?
O2 Li3 N4 C99 27(2) . . . . ?
Cl2 Li3 N4 C99 154.7(15) . . . . ?
Cl1 Li3 N4 C99 -87.5(17) . . . . ?
C12 Li3 N4 C99 31.7(19) . . . . ?
Li4 Li3 N4 C99 -141.0(15) . . . . ?
O2 Li3 Cl1 Li4 116.8(6) . . . . ?
N4 Li3 Cl1 Li4 -126.1(6) . . . . ?
Cl2 Li3 Cl1 Li4 5.4(4) . . . . ?
C12 Li3 Cl1 Li4 142.5(6) . . . . ?
O2 Li3 Cl1 Li1 15.3(6) . . . . ?
N4 Li3 Cl1 Li1 132.4(5) . . . . ?
Cl2 Li3 Cl1 Li1 -96.1(4) . . . . ?
C12 Li3 Cl1 Li1 41.0(5) . . . . ?
Li4 Li3 Cl1 Li1 -101.5(4) . . . . ?
O3 Li1 Cl1 Li4 -105.6(5) . . . . ?
O7 Li1 Cl1 Li4 34.2(6) . . . . ?
N3 Li1 Cl1 Li4 147.9(6) . . . . ?
O9 Li1 Cl1 Li4 -37.4(4) . . . . ?
Cr2 Li1 Cl1 Li4 -1.1(4) . . . . ?
Cr1 Li1 Cl1 Li4 -72.7(4) . . . . ?
O3 Li1 Cl1 Li3 -27.9(5) . . . . ?
O7 Li1 Cl1 Li3 112.0(5) . . . . ?
N3 Li1 Cl1 Li3 -134.4(6) . . . . ?
O9 Li1 Cl1 Li3 40.4(4) . . . . ?
Cr2 Li1 Cl1 Li3 76.6(4) . . . . ?
Cr1 Li1 Cl1 Li3 5.1(4) . . . . ?
O2 Li3 Cl2 Li4 -116.5(7) . . . . ?
N4 Li3 Cl2 Li4 113.8(8) . . . . ?
Cl1 Li3 Cl2 Li4 -5.4(4) . . . . ?
C12 Li3 Cl2 Li4 -142.0(6) . . . . ?
O2 Li3 Cl2 Li2 -19.6(7) . . . . ?
N4 Li3 Cl2 Li2 -149.4(7) . . . . ?
Cl1 Li3 Cl2 Li2 91.4(4) . . . . ?
C12 Li3 Cl2 Li2 -45.2(6) . . . . ?
Li4 Li3 Cl2 Li2 96.8(4) . . . . ?
O1 Li2 Cl2 Li3 33.8(5) . . . . ?
O5 Li2 Cl2 Li3 -109.3(5) . . . . ?
O10 Li2 Cl2 Li3 144.2(5) . . . . ?
O9 Li2 Cl2 Li3 -39.1(4) . . . . ?
Cr1 Li2 Cl2 Li3 -2.0(4) . . . . ?
Cr2 Li2 Cl2 Li3 -75.2(4) . . . . ?
O1 Li2 Cl2 Li4 113.4(5) . . . . ?
O5 Li2 Cl2 Li4 -29.7(6) . . . . ?
O10 Li2 Cl2 Li4 -136.2(4) . . . . ?
O9 Li2 Cl2 Li4 40.4(4) . . . . ?
Cr1 Li2 Cl2 Li4 77.5(4) . . . . ?
Cr2 Li2 Cl2 Li4 4.3(4) . . . . ?
C56 O6 Li4 O11 -2.0(11) . . . . ?
Cr2 O6 Li4 O11 173.7(5) . . . . ?
C56 O6 Li4 Cl2 124.4(5) . . . . ?
Cr2 O6 Li4 Cl2 -59.9(8) . . . . ?
C56 O6 Li4 Cl1 -123.6(4) . . . . ?
Cr2 O6 Li4 Cl1 52.0(7) . . . . ?
Cr2 O6 Li4 C56 175.7(8) . . . . ?
C56 O6 Li4 Li3 179.7(7) . . . . ?
Cr2 O6 Li4 Li3 -4.6(12) . . . . ?
Li3 Cl2 Li4 O6 119.6(6) . . . . ?
Li2 Cl2 Li4 O6 19.7(6) . . . . ?
Li3 Cl2 Li4 O11 -111.4(6) . . . . ?
Li2 Cl2 Li4 O11 148.7(6) . . . . ?
Li3 Cl2 Li4 Cl1 5.5(4) . . . . ?
Li2 Cl2 Li4 Cl1 -94.4(4) . . . . ?
Li3 Cl2 Li4 C56 145.6(6) . . . . ?
Li2 Cl2 Li4 C56 45.7(6) . . . . ?
Li2 Cl2 Li4 Li3 -99.9(4) . . . . ?
Li3 Cl1 Li4 O6 -121.2(6) . . . . ?
Li1 Cl1 Li4 O6 -20.4(6) . . . . ?
Li3 Cl1 Li4 O11 113.1(6) . . . . ?
Li1 Cl1 Li4 O11 -146.1(5) . . . . ?
Li3 Cl1 Li4 Cl2 -5.4(4) . . . . ?
Li1 Cl1 Li4 Cl2 95.4(4) . . . . ?
Li3 Cl1 Li4 C56 -146.7(5) . . . . ?
Li1 Cl1 Li4 C56 -45.9(5) . . . . ?
Li1 Cl1 Li4 Li3 100.8(4) . . . . ?
C57 C56 Li4 O6 106.8(7) . . . . ?
C61 C56 Li4 O6 -111.0(6) . . . . ?
O6 C56 Li4 O11 178.2(10) . . . . ?
C57 C56 Li4 O11 -75.0(7) . . . . ?
C61 C56 Li4 O11 67.2(7) . . . . ?
O6 C56 Li4 Cl2 -67.2(5) . . . . ?
C57 C56 Li4 Cl2 39.6(7) . . . . ?
C61 C56 Li4 Cl2 -178.2(5) . . . . ?
O6 C56 Li4 Cl1 66.7(6) . . . . ?
C57 C56 Li4 Cl1 173.6(5) . . . . ?
C61 C56 Li4 Cl1 -44.2(6) . . . . ?
O6 C56 Li4 Li3 -0.6(12) . . . . ?
C57 C56 Li4 Li3 106.3(14) . . . . ?
C61 C56 Li4 Li3 -111.5(14) . . . . ?
O2 Li3 Li4 O6 -0.7(14) . . . . ?
N4 Li3 Li4 O6 165.6(9) . . . . ?
Cl2 Li3 Li4 O6 -87.5(9) . . . . ?
Cl1 Li3 Li4 O6 85.7(9) . . . . ?
C12 Li3 Li4 O6 -0.6(19) . . . . ?
O2 Li3 Li4 O11 -179.0(8) . . . . ?
N4 Li3 Li4 O11 -12.6(14) . . . . ?
Cl2 Li3 Li4 O11 94.2(8) . . . . ?
Cl1 Li3 Li4 O11 -92.5(8) . . . . ?
C12 Li3 Li4 O11 -178.8(10) . . . . ?
O2 Li3 Li4 Cl2 86.8(8) . . . . ?
N4 Li3 Li4 Cl2 -106.8(10) . . . . ?
Cl1 Li3 Li4 Cl2 173.3(5) . . . . ?
C12 Li3 Li4 Cl2 86.9(13) . . . . ?
O2 Li3 Li4 Cl1 -86.5(8) . . . . ?
N4 Li3 Li4 Cl1 79.9(9) . . . . ?
Cl2 Li3 Li4 Cl1 -173.3(5) . . . . ?
C12 Li3 Li4 Cl1 -86.3(13) . . . . ?
O2 Li3 Li4 C56 0(2) . . . . ?
N4 Li3 Li4 C56 165.9(11) . . . . ?
Cl2 Li3 Li4 C56 -87.2(14) . . . . ?
Cl1 Li3 Li4 C56 86.0(14) . . . . ?
C12 Li3 Li4 C56 0(2) . . . . ?
O6 Li4 O11 C101 77.9(12) . . . . ?
Cl2 Li4 O11 C101 -47.7(10) . . . . ?
Cl1 Li4 O11 C101 -161.5(8) . . . . ?
C56 Li4 O11 C101 77.0(9) . . . . ?
Li3 Li4 O11 C101 -103.7(10) . . . . ?
O6 Li4 O11 C104 -74.6(11) . . . . ?
Cl2 Li4 O11 C104 159.8(7) . . . . ?
Cl1 Li4 O11 C104 46.0(9) . . . . ?
C56 Li4 O11 C104 -75.5(8) . . . . ?
Li3 Li4 O11 C104 103.8(9) . . . . ?
C104 O11 C101 C102 0.4(14) . . . . ?
Li4 O11 C101 C102 -155.4(11) . . . . ?
O11 C101 C102 C103 17.8(19) . . . . ?
C101 C102 C103 C104 -28.4(19) . . . . ?
C101 O11 C104 C103 -17.7(12) . . . . ?
Li4 O11 C104 C103 137.7(8) . . . . ?
C102 C103 C104 O11 28.7(15) . . . . ?
